data_4315033
loop_
_publ_author_name
'Sabrina Sculfort'
'Richard Welter'
'Pierre Braunstein'

_publ_contact_author_address
;
Institut Le Bel, rue Blaise Pascal, 67081 STRASBOURG, FRANCE
;
_publ_contact_author_email braunstein@unistra.fr
_publ_contact_author_fax 0368851322
_publ_contact_author_name
;
Pierre Braunstein
;
_publ_contact_author_phone 0368851308
_publ_section_title
;
 Heterometallic Chains and Clusters with Gold-Transition Metal Bonds:
 Synthesis and Interconversion
;
_journal_name_full 'Inorganic Chemistry'
_journal_page_first 2372
_journal_page_last 2382
_journal_paper_doi 10.1021/ic902245v
_journal_volume 49
_journal_year 2010
_chemical_formula_moiety 'C39 H28 Au3 Cu Mo4 O12'
_chemical_formula_sum 'C39 H28 Au3 Cu Mo4 O12'
_chemical_formula_weight 1726.81
_chemical_name_systematic
; 
 ? 
;
_space_group_IT_number 14
_symmetry_cell_setting monoclinic
_symmetry_space_group_name_Hall '-P 2ybc'
_symmetry_space_group_name_H-M 'P 1 21/c 1'
_atom_sites_solution_hydrogens geom
_atom_sites_solution_primary direct
_atom_sites_solution_secondary difmap
_audit_creation_date 10-03-06
_audit_creation_method SHELXL-97
_cell_angle_alpha 90.00
_cell_angle_beta 119.917(2)
_cell_angle_gamma 90.00
_cell_formula_units_Z 4
_cell_length_a 17.4767(8)
_cell_length_b 12.4192(7)
_cell_length_c 22.1282(8)
_cell_measurement_reflns_used 16326
_cell_measurement_temperature 173(2)
_cell_measurement_theta_max 27.485
_cell_measurement_theta_min 0.998
_cell_volume 4162.9(3)
_computing_cell_refinement 'Denzo (Nonius B.V., 1998)'
_computing_data_collection 'Collect (Nonius B.V., 1998)'
_computing_data_reduction 'Denzo (Nonius B.V., 1998)'
_computing_molecular_graphics 'PLATON 98 (Spek, 1998)'
_computing_publication_material 'SHELXL-97 (Sheldrick, 1997)'
_computing_structure_refinement 'SHELXL-97 (Sheldrick, 1997)'
_computing_structure_solution 'SHELXS-97 (Sheldrick, 1997)'
_diffrn_ambient_temperature 173(2)
_diffrn_measured_fraction_theta_full 0.997
_diffrn_measured_fraction_theta_max 0.997
_diffrn_measurement_device_type KappaCCD
_diffrn_measurement_method '\p scans'
_diffrn_radiation_monochromator graphite
_diffrn_radiation_source 'fine-focus sealed tube'
_diffrn_radiation_type MoK\a
_diffrn_radiation_wavelength 0.71073
_diffrn_reflns_av_R_equivalents 0.1254
_diffrn_reflns_av_sigmaI/netI 0.1526
_diffrn_reflns_limit_h_max 22
_diffrn_reflns_limit_h_min -16
_diffrn_reflns_limit_k_max 16
_diffrn_reflns_limit_k_min -15
_diffrn_reflns_limit_l_max 22
_diffrn_reflns_limit_l_min -28
_diffrn_reflns_number 26178
_diffrn_reflns_theta_full 27.48
_diffrn_reflns_theta_max 27.48
_diffrn_reflns_theta_min 1.34
_exptl_absorpt_coefficient_mu 12.255
_exptl_absorpt_correction_type none
_exptl_crystal_colour orange
_exptl_crystal_density_diffrn 2.755
_exptl_crystal_density_method 'not measured'
_exptl_crystal_description prism
_exptl_crystal_F_000 3168
_exptl_crystal_size_max 0.09
_exptl_crystal_size_mid 0.08
_exptl_crystal_size_min 0.07
_refine_diff_density_max 3.950
_refine_diff_density_min -3.589
_refine_diff_density_rms 0.349
_refine_ls_extinction_method none
_refine_ls_goodness_of_fit_ref 0.983
_refine_ls_hydrogen_treatment constr
_refine_ls_matrix_type full
_refine_ls_number_parameters 522
_refine_ls_number_reflns 9523
_refine_ls_number_restraints 0
_refine_ls_restrained_S_all 0.983
_refine_ls_R_factor_all 0.1481
_refine_ls_R_factor_gt 0.0724
_refine_ls_shift/su_max 0.041
_refine_ls_shift/su_mean 0.002
_refine_ls_structure_factor_coef Fsqd
_refine_ls_weighting_details 'calc w=1/[\s^2^(Fo^2^)+(0.0904P)^2^+0.0000P] where P=(Fo^2^+2Fc^2^)/3'
_refine_ls_weighting_scheme calc
_refine_ls_wR_factor_gt 0.1589
_refine_ls_wR_factor_ref 0.1902
_reflns_number_gt 5236
_reflns_number_total 9523
_reflns_threshold_expression >2sigma(I)
_cod_data_source_file ic902245v_si_010.cif
_cod_data_source_block mixte_au_cu
_cod_original_sg_symbol_H-M 'P 21/c'
_cod_database_code 4315033

loop_
_symmetry_equiv_pos_as_xyz
'x, y, z'
'-x, y+1/2, -z+1/2'
'-x, -y, -z'
'x, -y-1/2, z-1/2'

loop_
_atom_site_label
_atom_site_type_symbol
_atom_site_fract_x
_atom_site_fract_y
_atom_site_fract_z
_atom_site_U_iso_or_equiv
_atom_site_adp_type
_atom_site_occupancy
_atom_site_symmetry_multiplicity
_atom_site_calc_flag
_atom_site_refinement_flags
_atom_site_disorder_assembly
_atom_site_disorder_group
Au2 Au -0.14209(4) -0.29188(6) -0.36212(3) 0.0393(2) Uani 1 1 d . . .
Au1 Au -0.35402(4) -0.36025(6) -0.36534(3) 0.0347(2) Uani 1 1 d . . .
Au3 Au -0.17093(5) -0.38940(6) -0.25797(3) 0.0303(2) Uiso 0.80 1 d P . .
Cu3 Cu -0.17093(5) -0.38940(6) -0.25797(3) 0.0303(2) Uiso 0.20 1 d P . .
Cu Cu -0.31216(9) -0.27372(12) -0.45833(7) 0.0332(3) Uiso 0.80 1 d P . .
Au Au -0.31216(9) -0.27372(12) -0.45833(7) 0.0332(3) Uiso 0.20 1 d P . .
Mo2 Mo -0.00748(9) -0.30777(12) -0.22392(7) 0.0314(3) Uani 1 1 d . . .
Mo3 Mo -0.19582(9) -0.30360(12) -0.50311(7) 0.0306(3) Uani 1 1 d . . .
Mo4 Mo -0.47045(9) -0.22725(11) -0.47428(7) 0.0307(3) Uani 1 1 d . . .
Mo1 Mo -0.30777(9) -0.47116(12) -0.24206(6) 0.0300(3) Uani 1 1 d . . .
O7 O -0.2508(7) -0.5098(10) -0.4505(6) 0.041(3) Uani 1 1 d . . .
O6 O 0.0586(8) -0.1594(10) -0.3026(6) 0.049(3) Uani 1 1 d . . .
O8 O -0.2443(9) -0.0636(10) -0.4899(6) 0.055(4) Uani 1 1 d . . .
O9 O -0.3810(8) -0.3130(10) -0.6402(6) 0.044(3) Uani 1 1 d . . .
O5 O -0.0370(10) -0.5085(11) -0.3212(7) 0.072(5) Uani 1 1 d . . .
O11 O -0.4543(8) -0.4448(10) -0.5377(6) 0.048(3) Uani 1 1 d . . .
O4 O -0.1391(9) -0.1218(11) -0.2433(7) 0.062(4) Uani 1 1 d . . .
O1 O -0.2564(10) -0.6157(11) -0.3332(7) 0.059(4) Uani 1 1 d . . .
O12 O -0.4828(10) -0.1270(11) -0.6070(7) 0.068(4) Uani 1 1 d . . .
O2 O -0.2919(9) -0.2178(11) -0.2265(6) 0.048(3) Uani 1 1 d . . .
O3 O -0.1289(8) -0.5170(11) -0.1037(6) 0.061(4) Uani 1 1 d . . .
O10 O -0.3121(9) -0.0801(12) -0.3814(7) 0.062(4) Uani 1 1 d . . .
C19 C -0.3149(11) -0.3098(14) -0.5880(8) 0.034(4) Uani 1 1 d . . .
C29 C -0.6206(13) -0.210(2) -0.5253(12) 0.068(7) Uani 1 1 d . . .
H29 H -0.6560 -0.2137 -0.5746 0.081 Uiso 1 1 calc . . .
C20 C -0.0890(12) -0.4177(16) -0.5009(11) 0.052(5) Uani 1 1 d . . .
H20 H -0.0895 -0.4921 -0.4910 0.063 Uiso 1 1 calc . . .
C8 C -0.3661(12) -0.6020(18) -0.2024(11) 0.053(6) Uani 1 1 d . . .
H8 H -0.3294 -0.6592 -0.1745 0.064 Uiso 1 1 calc . . .
C26 C -0.4536(12) -0.3653(15) -0.5106(9) 0.042(4) Uani 1 1 d . . .
C2 C -0.2917(12) -0.3095(16) -0.2355(8) 0.041(4) Uani 1 1 d . . .
C11 C 0.0312(12) -0.2177(14) -0.2743(9) 0.042(5) Uani 1 1 d . . .
C17 C -0.2334(11) -0.4219(16) -0.4658(8) 0.038(4) Uani 1 1 d . . .
C16 C 0.1175(12) -0.2539(18) -0.1246(9) 0.053(5) Uani 1 1 d . . .
H16 H 0.1454 -0.1892 -0.1264 0.064 Uiso 1 1 calc . . .
C30 C -0.5948(14) -0.2926(15) -0.4787(13) 0.060(6) Uani 1 1 d . . .
H30 H -0.6090 -0.3660 -0.4912 0.072 Uiso 1 1 calc . . .
C27 C -0.4766(12) -0.1639(15) -0.5570(9) 0.043(5) Uani 1 1 d . . .
C12 C 0.0526(13) -0.262(2) -0.1057(9) 0.056(6) Uani 1 1 d . . .
H12 H 0.0300 -0.2042 -0.0912 0.067 Uiso 1 1 calc . . .
C4 C -0.4172(13) -0.6010(17) -0.2743(12) 0.061(6) Uani 1 1 d . . .
H4 H -0.4227 -0.6583 -0.3047 0.073 Uiso 1 1 calc . . .
C22 C -0.0622(13) -0.2409(19) -0.4886(12) 0.063(6) Uani 1 1 d . . .
H22 H -0.0396 -0.1723 -0.4688 0.076 Uiso 1 1 calc . . .
C3 C -0.1894(12) -0.4999(14) -0.1567(9) 0.042(5) Uani 1 1 d . . .
C23 C -0.1224(13) -0.2575(15) -0.5615(9) 0.046(5) Uani 1 1 d . . .
H23 H -0.1474 -0.2046 -0.5972 0.055 Uiso 1 1 calc . . .
C25 C -0.3636(10) -0.1414(14) -0.4144(8) 0.035(4) Uani 1 1 d . . .
C7 C -0.3788(12) -0.5020(19) -0.1780(9) 0.054(5) Uani 1 1 d . . .
H7 H -0.3534 -0.4800 -0.1307 0.065 Uiso 1 1 calc . . .
C32 C -0.5353(14) -0.144(2) -0.4135(11) 0.075(8) Uani 1 1 d . . .
H32 H -0.5030 -0.0969 -0.3754 0.089 Uiso 1 1 calc . . .
C13 C 0.0279(12) -0.364(2) -0.1112(9) 0.055(6) Uani 1 1 d . . .
H13 H -0.0165 -0.3905 -0.1023 0.066 Uiso 1 1 calc . . .
C31 C -0.5450(13) -0.256(2) -0.4106(11) 0.062(7) Uani 1 1 d . . .
H31 H -0.5219 -0.2986 -0.3696 0.074 Uiso 1 1 calc . . .
C24 C -0.1363(11) -0.3702(16) -0.5685(9) 0.042(5) Uani 1 1 d . . .
H24 H -0.1712 -0.4078 -0.6110 0.050 Uiso 1 1 calc . . .
C9 C -0.0988(12) -0.1951(16) -0.2420(9) 0.043(4) Uani 1 1 d . . .
C1 C -0.2700(12) -0.5568(15) -0.3010(9) 0.043(5) Uani 1 1 d . . .
C21 C -0.0403(11) -0.3355(18) -0.4498(9) 0.049(5) Uani 1 1 d . . .
H21 H -0.0022 -0.3440 -0.4010 0.058 Uiso 1 1 calc . . .
C10 C -0.0334(12) -0.4309(16) -0.2904(8) 0.049(5) Uani 1 1 d . . .
C15 C 0.1350(12) -0.359(2) -0.1409(9) 0.059(6) Uani 1 1 d . . .
H15 H 0.1769 -0.3782 -0.1545 0.070 Uiso 1 1 calc . . .
C6 C -0.4382(12) -0.4393(16) -0.2394(10) 0.047(5) Uani 1 1 d . . .
H6 H -0.4583 -0.3680 -0.2400 0.057 Uiso 1 1 calc . . .
C28 C -0.5821(14) -0.1186(16) -0.4827(13) 0.065(6) Uani 1 1 d . . .
H28 H -0.5882 -0.0474 -0.5002 0.078 Uiso 1 1 calc . . .
C14 C 0.0780(15) -0.4292(18) -0.1327(11) 0.074(8) Uani 1 1 d . . .
H14 H 0.0733 -0.5049 -0.1400 0.088 Uiso 1 1 calc . . .
C18 C -0.2295(11) -0.1547(16) -0.4898(9) 0.044(5) Uani 1 1 d . . .
C5 C -0.4590(11) -0.5017(17) -0.2945(9) 0.045(5) Uani 1 1 d . . .
H5 H -0.4973 -0.4809 -0.3415 0.054 Uiso 1 1 calc . . .
C35 C 0.1859(17) -0.281(2) -0.4180(16) 0.089(9) Uani 1 1 d . . .
H35 H 0.1417 -0.2342 -0.4511 0.107 Uiso 1 1 calc . . .
C36 C 0.2379(15) -0.331(2) -0.4328(13) 0.076(8) Uani 1 1 d . . .
H36 H 0.2351 -0.3202 -0.4764 0.091 Uiso 1 1 calc . . .
C37 C 0.3027(16) -0.4070(19) -0.3814(15) 0.080(8) Uani 1 1 d . . .
H37 H 0.3399 -0.4443 -0.3941 0.096 Uiso 1 1 calc . . .
C38 C 0.3132(16) -0.427(2) -0.3182(17) 0.087(10) Uani 1 1 d . . .
H38 H 0.3552 -0.4777 -0.2867 0.104 Uiso 1 1 calc . . .
C33 C 0.256(2) -0.367(3) -0.3023(14) 0.113(13) Uani 1 1 d . . .
C34 C 0.1958(16) -0.296(2) -0.3473(14) 0.071(7) Uani 1 1 d . . .
H34 H 0.1600 -0.2566 -0.3342 0.086 Uiso 1 1 calc . . .
C39 C 0.275(2) -0.397(3) -0.2366(17) 0.172(19) Uani 1 1 d . . .
H39A H 0.3051 -0.4663 -0.2246 0.259 Uiso 1 1 calc . . .
H39B H 0.2194 -0.4030 -0.2354 0.259 Uiso 1 1 calc . . .
H39C H 0.3124 -0.3422 -0.2029 0.259 Uiso 1 1 calc . . .

loop_
_atom_site_aniso_label
_atom_site_aniso_U_11
_atom_site_aniso_U_22
_atom_site_aniso_U_33
_atom_site_aniso_U_23
_atom_site_aniso_U_13
_atom_site_aniso_U_12
Au2 0.0345(4) 0.0458(5) 0.0282(3) 0.0029(3) 0.0087(3) 0.0023(3)
Au1 0.0327(4) 0.0391(4) 0.0277(3) 0.0069(3) 0.0115(3) 0.0049(3)
Mo2 0.0249(7) 0.0322(8) 0.0289(7) 0.0025(6) 0.0072(6) -0.0012(7)
Mo3 0.0276(8) 0.0324(8) 0.0283(7) 0.0012(6) 0.0114(6) -0.0013(7)
Mo4 0.0311(8) 0.0250(8) 0.0310(7) 0.0021(6) 0.0118(6) 0.0019(6)
Mo1 0.0275(7) 0.0348(9) 0.0241(7) 0.0023(6) 0.0103(6) -0.0003(7)
O7 0.045(7) 0.033(7) 0.058(7) 0.005(6) 0.035(6) 0.002(6)
O6 0.050(8) 0.042(8) 0.052(8) -0.002(6) 0.023(7) -0.008(7)
O8 0.070(10) 0.024(7) 0.068(9) 0.001(6) 0.032(7) 0.007(7)
O9 0.038(7) 0.048(8) 0.043(7) -0.003(6) 0.017(6) 0.004(6)
O5 0.089(11) 0.039(9) 0.052(8) -0.010(7) 0.009(8) 0.019(8)
O11 0.054(8) 0.035(8) 0.048(7) -0.008(6) 0.019(6) -0.005(7)
O4 0.055(9) 0.042(9) 0.077(10) -0.009(7) 0.024(7) 0.016(7)
O1 0.092(12) 0.047(9) 0.058(8) -0.017(7) 0.053(9) -0.005(8)
O12 0.090(11) 0.056(10) 0.053(9) 0.005(7) 0.032(8) -0.001(8)
O2 0.074(10) 0.044(9) 0.038(7) -0.009(6) 0.036(7) -0.011(7)
O3 0.036(7) 0.072(10) 0.036(7) 0.023(7) -0.010(6) 0.003(7)
O10 0.065(10) 0.059(10) 0.059(8) -0.014(7) 0.029(8) -0.016(8)
C19 0.030(9) 0.045(11) 0.032(9) 0.021(8) 0.020(8) 0.008(8)
C29 0.039(12) 0.077(18) 0.090(17) 0.023(14) 0.034(12) 0.037(12)
C20 0.045(12) 0.047(13) 0.082(14) -0.004(11) 0.044(11) 0.006(10)
C8 0.039(11) 0.061(14) 0.073(14) 0.033(12) 0.039(11) 0.001(10)
C26 0.046(11) 0.036(11) 0.046(10) -0.007(9) 0.024(9) -0.008(9)
C2 0.054(12) 0.037(11) 0.032(9) -0.010(8) 0.022(9) -0.016(10)
C11 0.052(12) 0.035(11) 0.039(10) -0.002(8) 0.023(9) -0.004(9)
C17 0.034(10) 0.051(12) 0.031(9) 0.017(8) 0.018(8) 0.012(9)
C16 0.032(10) 0.059(14) 0.035(10) 0.022(10) -0.008(8) 0.000(10)
C30 0.055(14) 0.028(11) 0.12(2) -0.014(12) 0.058(14) 0.001(10)
C27 0.052(12) 0.036(11) 0.037(10) -0.004(8) 0.019(9) -0.008(9)
C12 0.047(12) 0.074(17) 0.027(9) -0.007(10) 0.003(9) -0.004(12)
C4 0.042(12) 0.046(13) 0.113(19) -0.037(13) 0.053(13) -0.040(11)
C22 0.043(12) 0.063(15) 0.093(17) -0.039(13) 0.041(12) -0.015(11)
C3 0.048(11) 0.033(10) 0.053(11) -0.015(9) 0.033(10) -0.023(9)
C23 0.059(13) 0.036(11) 0.050(11) 0.005(9) 0.034(10) 0.011(10)
C25 0.025(9) 0.043(11) 0.034(9) -0.018(8) 0.014(7) -0.021(8)
C7 0.038(11) 0.078(16) 0.047(11) 0.004(11) 0.021(9) -0.011(11)
C32 0.054(14) 0.13(2) 0.051(13) 0.012(14) 0.034(11) 0.035(15)
C13 0.030(11) 0.082(18) 0.039(10) 0.023(11) 0.006(8) 0.012(12)
C31 0.045(12) 0.080(17) 0.064(14) 0.063(13) 0.029(11) 0.042(12)
C24 0.022(9) 0.060(13) 0.040(10) -0.015(9) 0.014(8) -0.010(9)
C9 0.031(10) 0.043(12) 0.046(11) -0.003(9) 0.013(8) -0.001(9)
C1 0.047(11) 0.027(10) 0.042(10) 0.015(8) 0.013(9) 0.006(9)
C21 0.030(10) 0.070(15) 0.042(10) -0.006(10) 0.015(8) -0.002(10)
C10 0.047(11) 0.046(12) 0.022(9) -0.004(9) -0.007(8) 0.001(10)
C15 0.023(10) 0.093(19) 0.032(10) 0.010(11) -0.007(8) 0.023(12)
C6 0.034(10) 0.053(13) 0.063(12) -0.010(11) 0.030(9) 0.005(10)
C28 0.050(13) 0.029(12) 0.12(2) -0.004(12) 0.047(14) 0.017(10)
C14 0.051(14) 0.047(14) 0.065(14) 0.002(11) -0.015(11) -0.018(12)
C18 0.026(9) 0.047(13) 0.042(10) 0.007(9) 0.005(8) 0.010(9)
C5 0.029(10) 0.054(13) 0.054(11) -0.001(10) 0.021(9) -0.010(10)
C35 0.063(17) 0.060(18) 0.13(3) -0.012(16) 0.037(17) 0.000(14)
C36 0.050(14) 0.09(2) 0.094(18) -0.045(16) 0.042(14) -0.036(15)
C37 0.070(17) 0.041(14) 0.10(2) -0.015(14) 0.023(16) -0.002(13)
C38 0.071(17) 0.068(17) 0.15(3) -0.082(19) 0.081(19) -0.041(14)
C33 0.13(3) 0.12(3) 0.064(18) -0.010(18) 0.030(19) -0.09(2)
C34 0.058(15) 0.074(18) 0.074(16) -0.029(14) 0.027(13) -0.032(14)
C39 0.15(3) 0.15(3) 0.11(3) 0.01(2) -0.02(2) -0.11(3)

loop_
_atom_type_symbol
_atom_type_description
_atom_type_scat_dispersion_real
_atom_type_scat_dispersion_imag
_atom_type_scat_source
C C 0.0033 0.0016 'International Tables Vol C Tables 4.2.6.8 and 6.1.1.4'
H H 0.0000 0.0000 'International Tables Vol C Tables 4.2.6.8 and 6.1.1.4'
Au Au -2.0133 8.8022 'International Tables Vol C Tables 4.2.6.8 and 6.1.1.4'
Cu Cu 0.3201 1.2651 'International Tables Vol C Tables 4.2.6.8 and 6.1.1.4'
Mo Mo -1.6832 0.6857 'International Tables Vol C Tables 4.2.6.8 and 6.1.1.4'
O O 0.0106 0.0060 'International Tables Vol C Tables 4.2.6.8 and 6.1.1.4'

loop_
_geom_angle_atom_site_label_1
_geom_angle_atom_site_label_2
_geom_angle_atom_site_label_3
_geom_angle
_geom_angle_site_symmetry_1
_geom_angle_site_symmetry_3
_geom_angle_publ_flag
C10 Au2 C17 94.0(6) . . ?
C10 Au2 C9 85.9(6) . . ?
C17 Au2 C9 154.9(5) . . ?
C10 Au2 Cu 140.0(4) . . ?
C17 Au2 Cu 53.1(4) . . ?
C9 Au2 Cu 114.1(4) . . ?
C10 Au2 Au 140.0(4) . . ?
C17 Au2 Au 53.1(4) . . ?
C9 Au2 Au 114.1(4) . . ?
Cu Au2 Au 0.00(9) . . ?
C10 Au2 Mo3 114.0(4) . . ?
C17 Au2 Mo3 42.4(4) . . ?
C9 Au2 Mo3 156.1(4) . . ?
Cu Au2 Mo3 59.32(4) . . ?
Au Au2 Mo3 59.32(4) . . ?
C10 Au2 Mo2 44.5(4) . . ?
C17 Au2 Mo2 137.3(4) . . ?
C9 Au2 Mo2 43.2(4) . . ?
Cu Au2 Mo2 151.41(5) . . ?
Au Au2 Mo2 151.41(5) . . ?
Mo3 Au2 Mo2 149.02(5) . . ?
C10 Au2 Au3 64.8(5) . . ?
C17 Au2 Au3 99.8(4) . . ?
C9 Au2 Au3 57.5(4) . . ?
Cu Au2 Au3 96.02(4) . . ?
Au Au2 Au3 96.02(4) . . ?
Mo3 Au2 Au3 141.78(4) . . ?
Mo2 Au2 Au3 58.47(4) . . ?
C10 Au2 Cu3 64.8(5) . . ?
C17 Au2 Cu3 99.8(4) . . ?
C9 Au2 Cu3 57.5(4) . . ?
Cu Au2 Cu3 96.02(4) . . ?
Au Au2 Cu3 96.02(4) . . ?
Mo3 Au2 Cu3 141.78(4) . . ?
Mo2 Au2 Cu3 58.47(4) . . ?
Au3 Au2 Cu3 0.000(14) . . ?
C2 Au1 Au 128.2(4) . . ?
C2 Au1 Cu 128.2(4) . . ?
Au Au1 Cu 0.00(8) . . ?
C2 Au1 Mo4 122.4(4) . . ?
Au Au1 Mo4 57.92(4) . . ?
Cu Au1 Mo4 57.92(4) . . ?
C2 Au1 Mo1 43.9(4) . . ?
Au Au1 Mo1 151.23(5) . . ?
Cu Au1 Mo1 151.23(5) . . ?
Mo4 Au1 Mo1 150.14(5) . . ?
C2 Au1 Au3 56.0(4) . . ?
Au Au1 Au3 93.77(4) . . ?
Cu Au1 Au3 93.77(4) . . ?
Mo4 Au1 Au3 144.27(4) . . ?
Mo1 Au1 Au3 58.34(3) . . ?
C2 Au1 Cu3 56.0(4) . . ?
Au Au1 Cu3 93.77(4) . . ?
Cu Au1 Cu3 93.77(4) . . ?
Mo4 Au1 Cu3 144.27(4) . . ?
Mo1 Au1 Cu3 58.34(3) . . ?
Au3 Au1 Cu3 0.00(2) . . ?
C1 Au3 C2 85.3(6) . . ?
C1 Au3 C9 166.1(5) . . ?
C2 Au3 C9 90.2(6) . . ?
C1 Au3 Mo2 144.5(4) . . ?
C2 Au3 Mo2 129.6(4) . . ?
C9 Au3 Mo2 43.4(4) . . ?
C1 Au3 Mo1 44.5(4) . . ?
C2 Au3 Mo1 44.1(4) . . ?
C9 Au3 Mo1 134.0(4) . . ?
Mo2 Au3 Mo1 159.98(5) . . ?
C1 Au3 Au2 113.6(4) . . ?
C2 Au3 Au2 118.6(4) . . ?
C9 Au3 Au2 57.4(4) . . ?
Mo2 Au3 Au2 59.35(3) . . ?
Mo1 Au3 Au2 139.94(4) . . ?
C1 Au3 Au1 62.2(4) . . ?
C2 Au3 Au1 55.9(3) . . ?
C9 Au3 Au1 104.5(4) . . ?
Mo2 Au3 Au1 138.26(4) . . ?
Mo1 Au3 Au1 58.81(3) . . ?
Au2 Au3 Au1 81.56(3) . . ?
Mo2 Cu3 Mo1 159.98(5) . . ?
Mo2 Cu3 Au2 59.35(3) . . ?
Mo1 Cu3 Au2 139.94(4) . . ?
Mo2 Cu3 Au1 138.26(4) . . ?
Mo1 Cu3 Au1 58.81(3) . . ?
Au2 Cu3 Au1 81.56(3) . . ?
C25 Cu C17 162.0(5) . . ?
C25 Cu C18 95.8(6) . . ?
C17 Cu C18 90.2(6) . . ?
C25 Cu C26 91.0(6) . . ?
C17 Cu C26 95.3(6) . . ?
C18 Cu C26 140.2(6) . . ?
C25 Cu Au2 103.7(4) . . ?
C17 Cu Au2 62.1(4) . . ?
C18 Cu Au2 72.0(4) . . ?
C26 Cu Au2 143.7(4) . . ?
C25 Cu Mo4 46.1(4) . . ?
C17 Cu Mo4 139.8(5) . . ?
C18 Cu Mo4 124.2(4) . . ?
C26 Cu Mo4 45.3(4) . . ?
Au2 Cu Mo4 142.42(6) . . ?
C25 Cu Mo3 141.0(4) . . ?
C17 Cu Mo3 44.9(4) . . ?
C18 Cu Mo3 45.9(5) . . ?
C26 Cu Mo3 122.4(4) . . ?
Au2 Cu Mo3 62.41(4) . . ?
Mo4 Cu Mo3 154.50(7) . . ?
C25 Cu Au1 69.8(4) . . ?
C17 Cu Au1 97.6(4) . . ?
C18 Cu Au1 152.8(4) . . ?
C26 Cu Au1 65.3(4) . . ?
Au2 Cu Au1 88.62(4) . . ?
Mo4 Cu Au1 62.27(4) . . ?
Mo3 Cu Au1 139.40(7) . . ?
C25 Au C17 162.0(5) . . ?
C25 Au C18 95.8(6) . . ?
C17 Au C18 90.2(6) . . ?
C25 Au C26 91.0(6) . . ?
C17 Au C26 95.3(6) . . ?
C18 Au C26 140.2(6) . . ?
C25 Au Au2 103.7(4) . . ?
C17 Au Au2 62.1(4) . . ?
C18 Au Au2 72.0(4) . . ?
C26 Au Au2 143.7(4) . . ?
C25 Au Mo4 46.1(4) . . ?
C17 Au Mo4 139.8(5) . . ?
C18 Au Mo4 124.2(4) . . ?
C26 Au Mo4 45.3(4) . . ?
Au2 Au Mo4 142.42(6) . . ?
C25 Au Mo3 141.0(4) . . ?
C17 Au Mo3 44.9(4) . . ?
C18 Au Mo3 45.9(5) . . ?
C26 Au Mo3 122.4(4) . . ?
Au2 Au Mo3 62.41(4) . . ?
Mo4 Au Mo3 154.50(7) . . ?
C25 Au Au1 69.8(4) . . ?
C17 Au Au1 97.6(4) . . ?
C18 Au Au1 152.8(4) . . ?
C26 Au Au1 65.3(4) . . ?
Au2 Au Au1 88.62(4) . . ?
Mo4 Au Au1 62.27(4) . . ?
Mo3 Au Au1 139.40(7) . . ?
C11 Mo2 C9 87.4(8) . . ?
C11 Mo2 C10 92.0(8) . . ?
C9 Mo2 C10 121.2(7) . . ?
C11 Mo2 C16 86.8(7) . . ?
C9 Mo2 C16 105.7(8) . . ?
C10 Mo2 C16 133.0(8) . . ?
C11 Mo2 C15 94.0(8) . . ?
C9 Mo2 C15 141.3(7) . . ?
C10 Mo2 C15 97.5(8) . . ?
C16 Mo2 C15 36.1(7) . . ?
C11 Mo2 C12 114.4(8) . . ?
C9 Mo2 C12 85.6(7) . . ?
C10 Mo2 C12 144.1(8) . . ?
C16 Mo2 C12 34.9(7) . . ?
C15 Mo2 C12 58.7(7) . . ?
C11 Mo2 C13 143.4(8) . . ?
C9 Mo2 C13 100.4(8) . . ?
C10 Mo2 C13 113.1(8) . . ?
C16 Mo2 C13 56.7(7) . . ?
C15 Mo2 C13 58.0(7) . . ?
C12 Mo2 C13 32.7(7) . . ?
C11 Mo2 C14 127.7(9) . . ?
C9 Mo2 C14 135.8(9) . . ?
C10 Mo2 C14 87.4(7) . . ?
C16 Mo2 C14 58.2(7) . . ?
C15 Mo2 C14 34.7(7) . . ?
C12 Mo2 C14 57.4(8) . . ?
C13 Mo2 C14 35.4(8) . . ?
C11 Mo2 Au3 132.1(5) . . ?
C9 Mo2 Au3 65.7(5) . . ?
C10 Mo2 Au3 72.3(6) . . ?
C16 Mo2 Au3 136.9(5) . . ?
C15 Mo2 Au3 132.0(6) . . ?
C12 Mo2 Au3 102.7(6) . . ?
C13 Mo2 Au3 82.5(5) . . ?
C14 Mo2 Au3 97.2(6) . . ?
C11 Mo2 Cu3 132.1(5) . . ?
C9 Mo2 Cu3 65.7(5) . . ?
C10 Mo2 Cu3 72.3(6) . . ?
C16 Mo2 Cu3 136.9(5) . . ?
C15 Mo2 Cu3 132.0(6) . . ?
C12 Mo2 Cu3 102.7(6) . . ?
C13 Mo2 Cu3 82.5(5) . . ?
C14 Mo2 Cu3 97.2(6) . . ?
Au3 Mo2 Cu3 0.00(3) . . ?
C11 Mo2 Au2 70.8(5) . . ?
C9 Mo2 Au2 65.1(5) . . ?
C10 Mo2 Au2 59.4(5) . . ?
C16 Mo2 Au2 155.6(5) . . ?
C15 Mo2 Au2 150.6(5) . . ?
C12 Mo2 Au2 150.4(5) . . ?
C13 Mo2 Au2 144.6(5) . . ?
C14 Mo2 Au2 144.3(5) . . ?
Au3 Mo2 Au2 62.18(3) . . ?
Cu3 Mo2 Au2 62.18(3) . . ?
C17 Mo3 C19 87.5(6) . . ?
C17 Mo3 C18 116.5(8) . . ?
C19 Mo3 C18 86.0(7) . . ?
C17 Mo3 C23 145.4(7) . . ?
C19 Mo3 C23 95.4(6) . . ?
C18 Mo3 C23 98.0(7) . . ?
C17 Mo3 C24 110.3(7) . . ?
C19 Mo3 C24 88.9(6) . . ?
C18 Mo3 C24 132.6(7) . . ?
C23 Mo3 C24 35.7(6) . . ?
C17 Mo3 C20 88.2(7) . . ?
C19 Mo3 C20 116.6(7) . . ?
C18 Mo3 C20 148.2(7) . . ?
C23 Mo3 C20 59.8(7) . . ?
C24 Mo3 C20 35.8(6) . . ?
C17 Mo3 C22 136.0(8) . . ?
C19 Mo3 C22 130.4(7) . . ?
C18 Mo3 C22 91.1(8) . . ?
C23 Mo3 C22 36.1(7) . . ?
C24 Mo3 C22 58.2(6) . . ?
C20 Mo3 C22 57.4(7) . . ?
C17 Mo3 C21 101.8(7) . . ?
C19 Mo3 C21 148.6(6) . . ?
C18 Mo3 C21 115.1(7) . . ?
C23 Mo3 C21 60.3(6) . . ?
C24 Mo3 C21 59.7(6) . . ?
C20 Mo3 C21 35.6(7) . . ?
C22 Mo3 C21 34.2(7) . . ?
C17 Mo3 Au 58.2(5) . . ?
C19 Mo3 Au 74.1(4) . . ?
C18 Mo3 Au 59.3(5) . . ?
C23 Mo3 Au 155.0(5) . . ?
C24 Mo3 Au 159.3(4) . . ?
C20 Mo3 Au 145.2(5) . . ?
C22 Mo3 Au 142.4(5) . . ?
C21 Mo3 Au 136.1(4) . . ?
C17 Mo3 Cu 58.2(5) . . ?
C19 Mo3 Cu 74.1(4) . . ?
C18 Mo3 Cu 59.3(5) . . ?
C23 Mo3 Cu 155.0(5) . . ?
C24 Mo3 Cu 159.3(4) . . ?
C20 Mo3 Cu 145.2(5) . . ?
C22 Mo3 Cu 142.4(5) . . ?
C21 Mo3 Cu 136.1(4) . . ?
Au Mo3 Cu 0.00(7) . . ?
C17 Mo3 Au2 64.0(5) . . ?
C19 Mo3 Au2 132.1(4) . . ?
C18 Mo3 Au2 75.3(5) . . ?
C23 Mo3 Au2 130.3(5) . . ?
C24 Mo3 Au2 135.7(4) . . ?
C20 Mo3 Au2 100.9(5) . . ?
C22 Mo3 Au2 94.2(6) . . ?
C21 Mo3 Au2 77.9(4) . . ?
Au Mo3 Au2 58.28(4) . . ?
Cu Mo3 Au2 58.28(4) . . ?
C27 Mo4 C26 85.3(7) . . ?
C27 Mo4 C25 90.2(7) . . ?
C26 Mo4 C25 117.2(7) . . ?
C27 Mo4 C30 120.0(9) . . ?
C26 Mo4 C30 90.4(7) . . ?
C25 Mo4 C30 141.6(7) . . ?
C27 Mo4 C29 89.3(8) . . ?
C26 Mo4 C29 104.2(8) . . ?
C25 Mo4 C29 138.4(8) . . ?
C30 Mo4 C29 34.5(7) . . ?
C27 Mo4 C28 92.3(8) . . ?
C26 Mo4 C28 140.1(8) . . ?
C25 Mo4 C28 102.6(8) . . ?
C30 Mo4 C28 56.8(7) . . ?
C29 Mo4 C28 35.9(8) . . ?
C27 Mo4 C31 146.0(7) . . ?
C26 Mo4 C31 110.4(8) . . ?
C25 Mo4 C31 107.3(8) . . ?
C30 Mo4 C31 34.7(7) . . ?
C29 Mo4 C31 58.2(7) . . ?
C28 Mo4 C31 56.1(7) . . ?
C27 Mo4 C32 122.6(9) . . ?
C26 Mo4 C32 144.4(9) . . ?
C25 Mo4 C32 86.9(8) . . ?
C30 Mo4 C32 57.6(8) . . ?
C29 Mo4 C32 59.2(8) . . ?
C28 Mo4 C32 33.9(7) . . ?
C31 Mo4 C32 34.2(8) . . ?
C27 Mo4 Cu 77.2(6) . . ?
C26 Mo4 Cu 60.8(5) . . ?
C25 Mo4 Cu 57.2(5) . . ?
C30 Mo4 Cu 146.4(5) . . ?
C29 Mo4 Cu 160.2(6) . . ?
C28 Mo4 Cu 156.6(5) . . ?
C31 Mo4 Cu 136.7(4) . . ?
C32 Mo4 Cu 140.5(6) . . ?
C27 Mo4 Au 77.2(6) . . ?
C26 Mo4 Au 60.8(5) . . ?
C25 Mo4 Au 57.2(5) . . ?
C30 Mo4 Au 146.4(5) . . ?
C29 Mo4 Au 160.2(6) . . ?
C28 Mo4 Au 156.6(5) . . ?
C31 Mo4 Au 136.7(4) . . ?
C32 Mo4 Au 140.5(6) . . ?
Cu Mo4 Au 0.00(5) . . ?
C27 Mo4 Au1 136.6(6) . . ?
C26 Mo4 Au1 69.2(5) . . ?
C25 Mo4 Au1 72.7(5) . . ?
C30 Mo4 Au1 95.5(6) . . ?
C29 Mo4 Au1 129.9(6) . . ?
C28 Mo4 Au1 129.8(6) . . ?
C31 Mo4 Au1 77.2(4) . . ?
C32 Mo4 Au1 96.6(6) . . ?
Cu Mo4 Au1 59.81(4) . . ?
Au Mo4 Au1 59.81(4) . . ?
C3 Mo1 C2 93.9(7) . . ?
C3 Mo1 C1 89.9(7) . . ?
C2 Mo1 C1 119.2(7) . . ?
C3 Mo1 C8 87.8(7) . . ?
C2 Mo1 C8 137.9(8) . . ?
C1 Mo1 C8 102.8(8) . . ?
C3 Mo1 C4 117.8(8) . . ?
C2 Mo1 C4 140.7(8) . . ?
C1 Mo1 C4 85.5(7) . . ?
C8 Mo1 C4 34.7(7) . . ?
C3 Mo1 C5 144.8(7) . . ?
C2 Mo1 C5 106.3(7) . . ?
C1 Mo1 C5 104.3(7) . . ?
C8 Mo1 C5 57.9(6) . . ?
C4 Mo1 C5 34.7(7) . . ?
C3 Mo1 C7 90.6(6) . . ?
C2 Mo1 C7 102.5(8) . . ?
C1 Mo1 C7 138.2(8) . . ?
C8 Mo1 C7 35.5(7) . . ?
C4 Mo1 C7 57.9(7) . . ?
C5 Mo1 C7 57.4(6) . . ?
C3 Mo1 C6 124.2(7) . . ?
C2 Mo1 C6 86.1(7) . . ?
C1 Mo1 C6 137.4(7) . . ?
C8 Mo1 C6 59.3(7) . . ?
C4 Mo1 C6 57.5(7) . . ?
C5 Mo1 C6 33.2(6) . . ?
C7 Mo1 C6 36.3(7) . . ?
C3 Mo1 Au3 68.8(5) . . ?
C2 Mo1 Au3 63.2(5) . . ?
C1 Mo1 Au3 62.2(5) . . ?
C8 Mo1 Au3 151.2(5) . . ?
C4 Mo1 Au3 147.5(5) . . ?
C5 Mo1 Au3 146.3(4) . . ?
C7 Mo1 Au3 152.7(5) . . ?
C6 Mo1 Au3 148.4(5) . . ?
C3 Mo1 Cu3 68.8(5) . . ?
C2 Mo1 Cu3 63.2(5) . . ?
C1 Mo1 Cu3 62.2(5) . . ?
C8 Mo1 Cu3 151.2(5) . . ?
C4 Mo1 Cu3 147.5(5) . . ?
C5 Mo1 Cu3 146.3(4) . . ?
C7 Mo1 Cu3 152.7(5) . . ?
C6 Mo1 Cu3 148.4(5) . . ?
Au3 Mo1 Cu3 0.00(3) . . ?
C3 Mo1 Au1 131.6(5) . . ?
C2 Mo1 Au1 62.7(4) . . ?
C1 Mo1 Au1 70.1(4) . . ?
C8 Mo1 Au1 138.6(5) . . ?
C4 Mo1 Au1 104.4(6) . . ?
C5 Mo1 Au1 83.7(4) . . ?
C7 Mo1 Au1 133.8(5) . . ?
C6 Mo1 Au1 97.5(5) . . ?
Au3 Mo1 Au1 62.85(4) . . ?
Cu3 Mo1 Au1 62.85(4) . . ?
O9 C19 Mo3 174.9(13) . . ?
C30 C29 C28 103(2) . . ?
C30 C29 Mo4 72.1(12) . . ?
C28 C29 Mo4 72.5(12) . . ?
C30 C29 H29 128.3 . . ?
C28 C29 H29 128.3 . . ?
Mo4 C29 H29 119.4 . . ?
C24 C20 C21 109.6(17) . . ?
C24 C20 Mo3 71.7(10) . . ?
C21 C20 Mo3 74.9(11) . . ?
C24 C20 H20 125.2 . . ?
C21 C20 H20 125.2 . . ?
Mo3 C20 H20 119.9 . . ?
C4 C8 C7 107.3(17) . . ?
C4 C8 Mo1 73.2(10) . . ?
C7 C8 Mo1 73.2(11) . . ?
C4 C8 H8 126.3 . . ?
C7 C8 H8 126.3 . . ?
Mo1 C8 H8 119.2 . . ?
O11 C26 Mo4 171.8(16) . . ?
O11 C26 Cu 113.2(14) . . ?
Mo4 C26 Cu 73.9(6) . . ?
O11 C26 Au 113.2(14) . . ?
Mo4 C26 Au 73.9(6) . . ?
Cu C26 Au 0.00(9) . . ?
O2 C2 Mo1 167.9(16) . . ?
O2 C2 Au1 113.2(12) . . ?
Mo1 C2 Au1 73.3(5) . . ?
O2 C2 Au3 118.8(14) . . ?
Mo1 C2 Au3 72.8(6) . . ?
Au1 C2 Au3 68.1(4) . . ?
O6 C11 Mo2 176.7(15) . . ?
O7 C17 Mo3 165.8(14) . . ?
O7 C17 Cu 116.2(12) . . ?
Mo3 C17 Cu 76.9(6) . . ?
O7 C17 Au 116.2(12) . . ?
Mo3 C17 Au 76.9(6) . . ?
Cu C17 Au 0.00(8) . . ?
O7 C17 Au2 115.9(11) . . ?
Mo3 C17 Au2 73.6(6) . . ?
Cu C17 Au2 64.9(5) . . ?
Au C17 Au2 64.9(5) . . ?
C12 C16 C15 108.4(19) . . ?
C12 C16 Mo2 74.8(10) . . ?
C15 C16 Mo2 73.3(10) . . ?
C12 C16 H16 125.8 . . ?
C15 C16 H16 125.8 . . ?
Mo2 C16 H16 118.0 . . ?
C29 C30 C31 111.6(19) . . ?
C29 C30 Mo4 73.4(12) . . ?
C31 C30 Mo4 76.6(12) . . ?
C29 C30 H30 124.2 . . ?
C31 C30 H30 124.2 . . ?
Mo4 C30 H30 117.4 . . ?
O12 C27 Mo4 178.1(17) . . ?
C13 C12 C16 109(2) . . ?
C13 C12 Mo2 73.8(12) . . ?
C16 C12 Mo2 70.3(10) . . ?
C13 C12 H12 125.7 . . ?
C16 C12 H12 125.7 . . ?
Mo2 C12 H12 121.8 . . ?
C8 C4 C5 108.2(17) . . ?
C8 C4 Mo1 72.1(10) . . ?
C5 C4 Mo1 72.7(10) . . ?
C8 C4 H4 125.9 . . ?
C5 C4 H4 125.9 . . ?
Mo1 C4 H4 121.0 . . ?
C21 C22 C23 113.3(18) . . ?
C21 C22 Mo3 75.6(12) . . ?
C23 C22 Mo3 71.0(11) . . ?
C21 C22 H22 123.4 . . ?
C23 C22 H22 123.4 . . ?
Mo3 C22 H22 121.5 . . ?
O3 C3 Mo1 170.5(15) . . ?
C24 C23 C22 104.7(16) . . ?
C24 C23 Mo3 72.7(10) . . ?
C22 C23 Mo3 72.9(11) . . ?
C24 C23 H23 127.6 . . ?
C22 C23 H23 127.6 . . ?
Mo3 C23 H23 119.0 . . ?
O10 C25 Mo4 169.0(16) . . ?
O10 C25 Cu 113.7(13) . . ?
Mo4 C25 Cu 76.7(6) . . ?
O10 C25 Au 113.7(13) . . ?
Mo4 C25 Au 76.7(6) . . ?
Cu C25 Au 0.00(6) . . ?
C8 C7 C6 106.7(16) . . ?
C8 C7 Mo1 71.4(10) . . ?
C6 C7 Mo1 72.2(10) . . ?
C8 C7 H7 126.6 . . ?
C6 C7 H7 126.6 . . ?
Mo1 C7 H7 121.6 . . ?
C28 C32 C31 105(2) . . ?
C28 C32 Mo4 69.9(11) . . ?
C31 C32 Mo4 72.7(13) . . ?
C28 C32 H32 127.3 . . ?
C31 C32 H32 127.3 . . ?
Mo4 C32 H32 122.0 . . ?
C12 C13 C14 110(2) . . ?
C12 C13 Mo2 73.4(11) . . ?
C14 C13 Mo2 72.4(11) . . ?
C12 C13 H13 124.9 . . ?
C14 C13 H13 124.9 . . ?
Mo2 C13 H13 120.8 . . ?
C30 C31 C32 107.4(16) . . ?
C30 C31 Mo4 68.7(11) . . ?
C32 C31 Mo4 73.2(11) . . ?
C30 C31 H31 126.3 . . ?
C32 C31 H31 126.3 . . ?
Mo4 C31 H31 123.5 . . ?
C23 C24 C20 108.4(15) . . ?
C23 C24 Mo3 71.6(10) . . ?
C20 C24 Mo3 72.4(10) . . ?
C23 C24 H24 125.8 . . ?
C20 C24 H24 125.8 . . ?
Mo3 C24 H24 121.9 . . ?
O4 C9 Mo2 168.3(15) . . ?
O4 C9 Au2 118.1(13) . . ?
Mo2 C9 Au2 71.7(6) . . ?
O4 C9 Au3 118.3(14) . . ?
Mo2 C9 Au3 70.8(6) . . ?
Au2 C9 Au3 65.0(4) . . ?
O1 C1 Mo1 170.0(16) . . ?
O1 C1 Au3 116.5(14) . . ?
Mo1 C1 Au3 73.3(6) . . ?
C22 C21 C20 103.9(16) . . ?
C22 C21 Mo3 70.2(11) . . ?
C20 C21 Mo3 69.5(10) . . ?
C22 C21 H21 128.1 . . ?
C20 C21 H21 128.1 . . ?
Mo3 C21 H21 123.9 . . ?
O5 C10 Mo2 170.0(15) . . ?
O5 C10 Au2 113.7(11) . . ?
Mo2 C10 Au2 76.1(7) . . ?
C14 C15 C16 106.2(19) . . ?
C14 C15 Mo2 73.9(11) . . ?
C16 C15 Mo2 70.6(10) . . ?
C14 C15 H15 126.9 . . ?
C16 C15 H15 126.9 . . ?
Mo2 C15 H15 120.5 . . ?
C5 C6 C7 106.5(18) . . ?
C5 C6 Mo1 72.7(10) . . ?
C7 C6 Mo1 71.5(10) . . ?
C5 C6 H6 126.7 . . ?
C7 C6 H6 126.8 . . ?
Mo1 C6 H6 120.9 . . ?
C32 C28 C29 112(2) . . ?
C32 C28 Mo4 76.3(12) . . ?
C29 C28 Mo4 71.6(11) . . ?
C32 C28 H28 124.0 . . ?
C29 C28 H28 123.9 . . ?
Mo4 C28 H28 119.7 . . ?
C15 C14 C13 107(2) . . ?
C15 C14 Mo2 71.4(11) . . ?
C13 C14 Mo2 72.1(11) . . ?
C15 C14 H14 126.7 . . ?
C13 C14 H14 126.7 . . ?
Mo2 C14 H14 121.6 . . ?
O8 C18 Mo3 168.4(17) . . ?
O8 C18 Cu 115.8(14) . . ?
Mo3 C18 Cu 74.8(7) . . ?
O8 C18 Au 115.8(14) . . ?
Mo3 C18 Au 74.8(7) . . ?
Cu C18 Au 0.00(6) . . ?
C6 C5 C4 111.3(18) . . ?
C6 C5 Mo1 74.1(10) . . ?
C4 C5 Mo1 72.6(10) . . ?
C6 C5 H5 124.4 . . ?
C4 C5 H5 124.4 . . ?
Mo1 C5 H5 120.5 . . ?
C36 C35 C34 119(3) . . ?
C36 C35 H35 120.7 . . ?
C34 C35 H35 120.7 . . ?
C35 C36 C37 119(3) . . ?
C35 C36 H36 120.4 . . ?
C37 C36 H36 120.4 . . ?
C38 C37 C36 125(3) . . ?
C38 C37 H37 117.3 . . ?
C36 C37 H37 117.3 . . ?
C37 C38 C33 114(3) . . ?
C37 C38 H38 122.9 . . ?
C33 C38 H38 123.0 . . ?
C34 C33 C39 130(4) . . ?
C34 C33 C38 123(3) . . ?
C39 C33 C38 107(4) . . ?
C33 C34 C35 120(3) . . ?
C33 C34 H34 120.1 . . ?
C35 C34 H34 120.0 . . ?
C33 C39 H39A 109.5 . . ?
C33 C39 H39B 109.5 . . ?
H39A C39 H39B 109.5 . . ?
C33 C39 H39C 109.5 . . ?
H39A C39 H39C 109.5 . . ?
H39B C39 H39C 109.4 . . ?

loop_
_geom_bond_atom_site_label_1
_geom_bond_atom_site_label_2
_geom_bond_distance
_geom_bond_site_symmetry_2
_geom_bond_publ_flag
Au2 C10 2.470(18) . ?
Au2 C17 2.601(18) . ?
Au2 C9 2.661(18) . ?
Au2 Cu 2.6657(15) . ?
Au2 Au 2.6657(15) . ?
Au2 Mo3 2.7774(14) . ?
Au2 Mo2 2.7838(14) . ?
Au2 Au3 2.8620(10) . ?
Au2 Cu3 2.8620(10) . ?
Au1 C2 2.591(15) . ?
Au1 Au 2.7250(15) . ?
Au1 Cu 2.7250(15) . ?
Au1 Mo4 2.7906(15) . ?
Au1 Mo1 2.7915(14) . ?
Au1 Au3 2.9037(9) . ?
Au1 Cu3 2.9037(9) . ?
Au3 C1 2.566(18) . ?
Au3 C2 2.594(19) . ?
Au3 C9 2.663(19) . ?
Au3 Mo2 2.7583(16) . ?
Au3 Mo1 2.7775(16) . ?
Cu3 Mo2 2.7583(16) . ?
Cu3 Mo1 2.7775(16) . ?
Cu C25 2.307(17) . ?
Cu C17 2.353(18) . ?
Cu C18 2.40(2) . ?
Cu C26 2.427(18) . ?
Cu Mo4 2.671(2) . ?
Cu Mo3 2.695(2) . ?
Au C25 2.307(17) . ?
Au C17 2.353(18) . ?
Au C18 2.40(2) . ?
Au C26 2.427(18) . ?
Au Mo4 2.671(2) . ?
Au Mo3 2.695(2) . ?
Mo2 C11 1.923(18) . ?
Mo2 C9 2.01(2) . ?
Mo2 C10 2.010(19) . ?
Mo2 C16 2.293(17) . ?
Mo2 C15 2.329(16) . ?
Mo2 C12 2.351(17) . ?
Mo2 C13 2.356(18) . ?
Mo2 C14 2.36(2) . ?
Mo3 C17 1.952(18) . ?
Mo3 C19 1.991(16) . ?
Mo3 C18 2.01(2) . ?
Mo3 C23 2.302(18) . ?
Mo3 C24 2.316(17) . ?
Mo3 C20 2.325(18) . ?
Mo3 C22 2.33(2) . ?
Mo3 C21 2.395(17) . ?
Mo4 C27 1.945(18) . ?
Mo4 C26 1.978(19) . ?
Mo4 C25 1.978(16) . ?
Mo4 C30 2.28(2) . ?
Mo4 C29 2.291(19) . ?
Mo4 C28 2.303(18) . ?
Mo4 C31 2.376(19) . ?
Mo4 C32 2.38(2) . ?
Mo1 C3 2.019(19) . ?
Mo1 C2 2.023(19) . ?
Mo1 C1 2.03(2) . ?
Mo1 C8 2.311(17) . ?
Mo1 C4 2.325(16) . ?
Mo1 C5 2.327(17) . ?
Mo1 C7 2.335(18) . ?
Mo1 C6 2.344(17) . ?
O7 C17 1.23(2) . ?
O6 C11 1.20(2) . ?
O8 C18 1.16(2) . ?
O9 C19 1.158(18) . ?
O5 C10 1.16(2) . ?
O11 C26 1.152(19) . ?
O4 C9 1.14(2) . ?
O1 C1 1.13(2) . ?
O12 C27 1.153(19) . ?
O2 C2 1.16(2) . ?
O3 C3 1.141(19) . ?
O10 C25 1.125(18) . ?
C29 C30 1.36(3) . ?
C29 C28 1.42(3) . ?
C29 H29 0.9500 . ?
C20 C24 1.43(3) . ?
C20 C21 1.44(3) . ?
C20 H20 0.9500 . ?
C8 C4 1.38(3) . ?
C8 C7 1.41(3) . ?
C8 H8 0.9500 . ?
C16 C12 1.39(3) . ?
C16 C15 1.43(3) . ?
C16 H16 0.9500 . ?
C30 C31 1.39(3) . ?
C30 H30 0.9500 . ?
C12 C13 1.33(3) . ?
C12 H12 0.9500 . ?
C4 C5 1.39(3) . ?
C4 H4 0.9500 . ?
C22 C21 1.39(3) . ?
C22 C23 1.44(3) . ?
C22 H22 0.9500 . ?
C23 C24 1.42(3) . ?
C23 H23 0.9500 . ?
C7 C6 1.46(3) . ?
C7 H7 0.9501 . ?
C32 C28 1.37(3) . ?
C32 C31 1.40(3) . ?
C32 H32 0.9499 . ?
C13 C14 1.43(3) . ?
C13 H13 0.9500 . ?
C31 H31 0.9500 . ?
C24 H24 0.9500 . ?
C21 H21 0.9500 . ?
C15 C14 1.40(3) . ?
C15 H15 0.9500 . ?
C6 C5 1.33(2) . ?
C6 H6 0.9500 . ?
C28 H28 0.9501 . ?
C14 H14 0.9500 . ?
C5 H5 0.9500 . ?
C35 C36 1.27(3) . ?
C35 C34 1.50(4) . ?
C35 H35 0.9500 . ?
C36 C37 1.47(3) . ?
C36 H36 0.9501 . ?
C37 C38 1.34(3) . ?
C37 H37 0.9498 . ?
C38 C33 1.43(4) . ?
C38 H38 0.9496 . ?
C33 C34 1.35(4) . ?
C33 C39 1.37(4) . ?
C34 H34 0.9500 . ?
C39 H39A 0.9796 . ?
C39 H39B 0.9806 . ?
C39 H39C 0.9801 . ?

loop_
_geom_torsion_atom_site_label_1
_geom_torsion_atom_site_label_2
_geom_torsion_atom_site_label_3
_geom_torsion_atom_site_label_4
_geom_torsion
_geom_torsion_site_symmetry_1
_geom_torsion_site_symmetry_2
_geom_torsion_site_symmetry_3
_geom_torsion_site_symmetry_4
_geom_torsion_publ_flag
C10 Au2 Au3 C1 -90.2(6) . . . . ?
C17 Au2 Au3 C1 -0.4(6) . . . . ?
C9 Au2 Au3 C1 167.8(7) . . . . ?
Cu Au2 Au3 C1 53.1(4) . . . . ?
Au Au2 Au3 C1 53.1(4) . . . . ?
Mo3 Au2 Au3 C1 7.2(4) . . . . ?
Mo2 Au2 Au3 C1 -140.7(4) . . . . ?
Cu3 Au2 Au3 C1 0(47) . . . . ?
C10 Au2 Au3 C2 171.9(6) . . . . ?
C17 Au2 Au3 C2 -98.3(6) . . . . ?
C9 Au2 Au3 C2 69.9(6) . . . . ?
Cu Au2 Au3 C2 -44.8(4) . . . . ?
Au Au2 Au3 C2 -44.8(4) . . . . ?
Mo3 Au2 Au3 C2 -90.7(4) . . . . ?
Mo2 Au2 Au3 C2 121.4(4) . . . . ?
Cu3 Au2 Au3 C2 0(37) . . . . ?
C10 Au2 Au3 C9 101.9(7) . . . . ?
C17 Au2 Au3 C9 -168.2(6) . . . . ?
Cu Au2 Au3 C9 -114.8(5) . . . . ?
Au Au2 Au3 C9 -114.8(5) . . . . ?
Mo3 Au2 Au3 C9 -160.7(5) . . . . ?
Mo2 Au2 Au3 C9 51.4(5) . . . . ?
Cu3 Au2 Au3 C9 0(13) . . . . ?
C10 Au2 Au3 Mo2 50.5(5) . . . . ?
C17 Au2 Au3 Mo2 140.3(4) . . . . ?
C9 Au2 Au3 Mo2 -51.4(5) . . . . ?
Cu Au2 Au3 Mo2 -166.21(5) . . . . ?
Au Au2 Au3 Mo2 -166.21(5) . . . . ?
Mo3 Au2 Au3 Mo2 147.86(8) . . . . ?
Cu3 Au2 Au3 Mo2 0(6) . . . . ?
C10 Au2 Au3 Mo1 -136.6(5) . . . . ?
C17 Au2 Au3 Mo1 -46.8(4) . . . . ?
C9 Au2 Au3 Mo1 121.4(5) . . . . ?
Cu Au2 Au3 Mo1 6.66(8) . . . . ?
Au Au2 Au3 Mo1 6.66(8) . . . . ?
Mo3 Au2 Au3 Mo1 -39.27(10) . . . . ?
Mo2 Au2 Au3 Mo1 172.87(8) . . . . ?
Cu3 Au2 Au3 Mo1 0(47) . . . . ?
C10 Au2 Au3 Au1 -144.7(5) . . . . ?
C17 Au2 Au3 Au1 -54.9(4) . . . . ?
C9 Au2 Au3 Au1 113.3(5) . . . . ?
Cu Au2 Au3 Au1 -1.44(4) . . . . ?
Au Au2 Au3 Au1 -1.44(4) . . . . ?
Mo3 Au2 Au3 Au1 -47.37(7) . . . . ?
Mo2 Au2 Au3 Au1 164.77(5) . . . . ?
Cu3 Au2 Au3 Au1 0(45) . . . . ?
C2 Au1 Au3 C1 104.3(7) . . . . ?
Au Au1 Au3 C1 -121.1(5) . . . . ?
Cu Au1 Au3 C1 -121.1(5) . . . . ?
Mo4 Au1 Au3 C1 -156.0(5) . . . . ?
Mo1 Au1 Au3 C1 51.4(5) . . . . ?
Cu3 Au1 Au3 C1 0(45) . . . . ?
Au Au1 Au3 C2 134.7(5) . . . . ?
Cu Au1 Au3 C2 134.7(5) . . . . ?
Mo4 Au1 Au3 C2 99.8(5) . . . . ?
Mo1 Au1 Au3 C2 -52.8(5) . . . . ?
Cu3 Au1 Au3 C2 0(28) . . . . ?
C2 Au1 Au3 C9 -80.2(6) . . . . ?
Au Au1 Au3 C9 54.5(4) . . . . ?
Cu Au1 Au3 C9 54.5(4) . . . . ?
Mo4 Au1 Au3 C9 19.6(4) . . . . ?
Mo1 Au1 Au3 C9 -133.0(4) . . . . ?
Cu3 Au1 Au3 C9 0(5) . . . . ?
C2 Au1 Au3 Mo2 -113.4(5) . . . . ?
Au Au1 Au3 Mo2 21.25(7) . . . . ?
Cu Au1 Au3 Mo2 21.25(7) . . . . ?
Mo4 Au1 Au3 Mo2 -13.67(10) . . . . ?
Mo1 Au1 Au3 Mo2 -166.24(7) . . . . ?
Cu3 Au1 Au3 Mo2 0(6) . . . . ?
C2 Au1 Au3 Mo1 52.8(5) . . . . ?
Au Au1 Au3 Mo1 -172.51(5) . . . . ?
Cu Au1 Au3 Mo1 -172.51(5) . . . . ?
Mo4 Au1 Au3 Mo1 152.57(8) . . . . ?
Cu3 Au1 Au3 Mo1 0(43) . . . . ?
C2 Au1 Au3 Au2 -133.3(5) . . . . ?
Au Au1 Au3 Au2 1.41(4) . . . . ?
Cu Au1 Au3 Au2 1.41(4) . . . . ?
Mo4 Au1 Au3 Au2 -33.52(7) . . . . ?
Mo1 Au1 Au3 Au2 173.92(4) . . . . ?
Cu3 Au1 Au3 Au2 0(10) . . . . ?
C10 Au2 Cu3 Mo2 50.5(5) . . . . ?
C17 Au2 Cu3 Mo2 140.3(4) . . . . ?
C9 Au2 Cu3 Mo2 -51.4(5) . . . . ?
Cu Au2 Cu3 Mo2 -166.21(5) . . . . ?
Au Au2 Cu3 Mo2 -166.21(5) . . . . ?
Mo3 Au2 Cu3 Mo2 147.86(8) . . . . ?
Au3 Au2 Cu3 Mo2 0(6) . . . . ?
C10 Au2 Cu3 Mo1 -136.6(5) . . . . ?
C17 Au2 Cu3 Mo1 -46.8(4) . . . . ?
C9 Au2 Cu3 Mo1 121.4(5) . . . . ?
Cu Au2 Cu3 Mo1 6.66(8) . . . . ?
Au Au2 Cu3 Mo1 6.66(8) . . . . ?
Mo3 Au2 Cu3 Mo1 -39.27(10) . . . . ?
Mo2 Au2 Cu3 Mo1 172.87(8) . . . . ?
Au3 Au2 Cu3 Mo1 0(47) . . . . ?
C10 Au2 Cu3 Au1 -144.7(5) . . . . ?
C17 Au2 Cu3 Au1 -54.9(4) . . . . ?
C9 Au2 Cu3 Au1 113.3(5) . . . . ?
Cu Au2 Cu3 Au1 -1.44(4) . . . . ?
Au Au2 Cu3 Au1 -1.44(4) . . . . ?
Mo3 Au2 Cu3 Au1 -47.37(7) . . . . ?
Mo2 Au2 Cu3 Au1 164.77(5) . . . . ?
Au3 Au2 Cu3 Au1 0(45) . . . . ?
C2 Au1 Cu3 Mo2 -113.4(5) . . . . ?
Au Au1 Cu3 Mo2 21.25(7) . . . . ?
Cu Au1 Cu3 Mo2 21.25(7) . . . . ?
Mo4 Au1 Cu3 Mo2 -13.67(10) . . . . ?
Mo1 Au1 Cu3 Mo2 -166.24(7) . . . . ?
Au3 Au1 Cu3 Mo2 0(6) . . . . ?
C2 Au1 Cu3 Mo1 52.8(5) . . . . ?
Au Au1 Cu3 Mo1 -172.51(5) . . . . ?
Cu Au1 Cu3 Mo1 -172.51(5) . . . . ?
Mo4 Au1 Cu3 Mo1 152.57(8) . . . . ?
Au3 Au1 Cu3 Mo1 0(43) . . . . ?
C2 Au1 Cu3 Au2 -133.3(5) . . . . ?
Au Au1 Cu3 Au2 1.41(4) . . . . ?
Cu Au1 Cu3 Au2 1.41(4) . . . . ?
Mo4 Au1 Cu3 Au2 -33.52(7) . . . . ?
Mo1 Au1 Cu3 Au2 173.92(4) . . . . ?
Au3 Au1 Cu3 Au2 0(10) . . . . ?
C10 Au2 Cu C25 127.7(8) . . . . ?
C17 Au2 Cu C25 168.2(6) . . . . ?
C9 Au2 Cu C25 13.4(6) . . . . ?
Au Au2 Cu C25 0(20) . . . . ?
Mo3 Au2 Cu C25 -140.7(4) . . . . ?
Mo2 Au2 Cu C25 45.3(4) . . . . ?
Au3 Au2 Cu C25 70.4(4) . . . . ?
Cu3 Au2 Cu C25 70.4(4) . . . . ?
C10 Au2 Cu C17 -40.5(8) . . . . ?
C9 Au2 Cu C17 -154.8(6) . . . . ?
Au Au2 Cu C17 0(38) . . . . ?
Mo3 Au2 Cu C17 51.1(5) . . . . ?
Mo2 Au2 Cu C17 -122.9(5) . . . . ?
Au3 Au2 Cu C17 -97.8(5) . . . . ?
Cu3 Au2 Cu C17 -97.8(5) . . . . ?
C10 Au2 Cu C18 -140.6(8) . . . . ?
C17 Au2 Cu C18 -100.1(7) . . . . ?
C9 Au2 Cu C18 105.1(7) . . . . ?
Au Au2 Cu C18 0(8) . . . . ?
Mo3 Au2 Cu C18 -49.1(5) . . . . ?
Mo2 Au2 Cu C18 136.9(5) . . . . ?
Au3 Au2 Cu C18 162.1(5) . . . . ?
Cu3 Au2 Cu C18 162.1(5) . . . . ?
C10 Au2 Cu C26 16.5(10) . . . . ?
C17 Au2 Cu C26 57.0(9) . . . . ?
C9 Au2 Cu C26 -97.8(8) . . . . ?
Au Au2 Cu C26 0(53) . . . . ?
Mo3 Au2 Cu C26 108.0(7) . . . . ?
Mo2 Au2 Cu C26 -66.0(7) . . . . ?
Au3 Au2 Cu C26 -40.8(7) . . . . ?
Cu3 Au2 Cu C26 -40.8(7) . . . . ?
C10 Au2 Cu Mo4 96.2(7) . . . . ?
C17 Au2 Cu Mo4 136.7(5) . . . . ?
C9 Au2 Cu Mo4 -18.1(5) . . . . ?
Au Au2 Cu Mo4 0(29) . . . . ?
Mo3 Au2 Cu Mo4 -172.21(13) . . . . ?
Mo2 Au2 Cu Mo4 13.79(19) . . . . ?
Au3 Au2 Cu Mo4 38.91(11) . . . . ?
Cu3 Au2 Cu Mo4 38.91(11) . . . . ?
C10 Au2 Cu Mo3 -91.6(7) . . . . ?
C17 Au2 Cu Mo3 -51.1(4) . . . . ?
C9 Au2 Cu Mo3 154.1(4) . . . . ?
Au Au2 Cu Mo3 0(23) . . . . ?
Mo2 Au2 Cu Mo3 -174.00(11) . . . . ?
Au3 Au2 Cu Mo3 -148.88(5) . . . . ?
Cu3 Au2 Cu Mo3 -148.88(5) . . . . ?
C10 Au2 Cu Au1 58.8(7) . . . . ?
C17 Au2 Cu Au1 99.3(5) . . . . ?
C9 Au2 Cu Au1 -55.5(4) . . . . ?
Au Au2 Cu Au1 0(41) . . . . ?
Mo3 Au2 Cu Au1 150.40(6) . . . . ?
Mo2 Au2 Cu Au1 -23.60(12) . . . . ?
Au3 Au2 Cu Au1 1.52(4) . . . . ?
Cu3 Au2 Cu Au1 1.52(4) . . . . ?
C2 Au1 Cu C25 -58.1(7) . . . . ?
Au Au1 Cu C25 0(22) . . . . ?
Mo4 Au1 Cu C25 50.1(4) . . . . ?
Mo1 Au1 Cu C25 -120.0(4) . . . . ?
Au3 Au1 Cu C25 -106.7(4) . . . . ?
Cu3 Au1 Cu C25 -106.7(4) . . . . ?
C2 Au1 Cu C17 108.7(7) . . . . ?
Au Au1 Cu C17 0(29) . . . . ?
Mo4 Au1 Cu C17 -143.2(4) . . . . ?
Mo1 Au1 Cu C17 46.7(4) . . . . ?
Au3 Au1 Cu C17 60.1(4) . . . . ?
Cu3 Au1 Cu C17 60.1(4) . . . . ?
C2 Au1 Cu C18 3.3(11) . . . . ?
Au Au1 Cu C18 0.0(13) . . . . ?
Mo4 Au1 Cu C18 111.5(10) . . . . ?
Mo1 Au1 Cu C18 -58.6(10) . . . . ?
Au3 Au1 Cu C18 -45.3(10) . . . . ?
Cu3 Au1 Cu C18 -45.3(10) . . . . ?
C2 Au1 Cu C26 -158.9(7) . . . . ?
Au Au1 Cu C26 0(56) . . . . ?
Mo4 Au1 Cu C26 -50.8(5) . . . . ?
Mo1 Au1 Cu C26 139.1(5) . . . . ?
Au3 Au1 Cu C26 152.5(5) . . . . ?
Cu3 Au1 Cu C26 152.5(5) . . . . ?
C2 Au1 Cu Au2 47.1(6) . . . . ?
Au Au1 Cu Au2 0(11) . . . . ?
Mo4 Au1 Cu Au2 155.27(6) . . . . ?
Mo1 Au1 Cu Au2 -14.82(12) . . . . ?
Au3 Au1 Cu Au2 -1.49(4) . . . . ?
Cu3 Au1 Cu Au2 -1.49(4) . . . . ?
C2 Au1 Cu Mo4 -108.2(6) . . . . ?
Au Au1 Cu Mo4 0(39) . . . . ?
Mo1 Au1 Cu Mo4 -170.09(10) . . . . ?
Au3 Au1 Cu Mo4 -156.76(5) . . . . ?
Cu3 Au1 Cu Mo4 -156.76(5) . . . . ?
C2 Au1 Cu Mo3 89.4(6) . . . . ?
Au Au1 Cu Mo3 0(29) . . . . ?
Mo4 Au1 Cu Mo3 -162.46(11) . . . . ?
Mo1 Au1 Cu Mo3 27.45(17) . . . . ?
Au3 Au1 Cu Mo3 40.78(10) . . . . ?
Cu3 Au1 Cu Mo3 40.78(10) . . . . ?
C10 Au2 Au C25 127.7(8) . . . . ?
C17 Au2 Au C25 168.2(6) . . . . ?
C9 Au2 Au C25 13.4(6) . . . . ?
Cu Au2 Au C25 0(20) . . . . ?
Mo3 Au2 Au C25 -140.7(4) . . . . ?
Mo2 Au2 Au C25 45.3(4) . . . . ?
Au3 Au2 Au C25 70.4(4) . . . . ?
Cu3 Au2 Au C25 70.4(4) . . . . ?
C10 Au2 Au C17 -40.5(8) . . . . ?
C9 Au2 Au C17 -154.8(6) . . . . ?
Cu Au2 Au C17 0(38) . . . . ?
Mo3 Au2 Au C17 51.1(5) . . . . ?
Mo2 Au2 Au C17 -122.9(5) . . . . ?
Au3 Au2 Au C17 -97.8(5) . . . . ?
Cu3 Au2 Au C17 -97.8(5) . . . . ?
C10 Au2 Au C18 -140.6(8) . . . . ?
C17 Au2 Au C18 -100.1(7) . . . . ?
C9 Au2 Au C18 105.1(7) . . . . ?
Cu Au2 Au C18 0(8) . . . . ?
Mo3 Au2 Au C18 -49.1(5) . . . . ?
Mo2 Au2 Au C18 136.9(5) . . . . ?
Au3 Au2 Au C18 162.1(5) . . . . ?
Cu3 Au2 Au C18 162.1(5) . . . . ?
C10 Au2 Au C26 16.5(10) . . . . ?
C17 Au2 Au C26 57.0(9) . . . . ?
C9 Au2 Au C26 -97.8(8) . . . . ?
Cu Au2 Au C26 0(53) . . . . ?
Mo3 Au2 Au C26 108.0(7) . . . . ?
Mo2 Au2 Au C26 -66.0(7) . . . . ?
Au3 Au2 Au C26 -40.8(7) . . . . ?
Cu3 Au2 Au C26 -40.8(7) . . . . ?
C10 Au2 Au Mo4 96.2(7) . . . . ?
C17 Au2 Au Mo4 136.7(5) . . . . ?
C9 Au2 Au Mo4 -18.1(5) . . . . ?
Cu Au2 Au Mo4 0(29) . . . . ?
Mo3 Au2 Au Mo4 -172.21(13) . . . . ?
Mo2 Au2 Au Mo4 13.79(19) . . . . ?
Au3 Au2 Au Mo4 38.91(11) . . . . ?
Cu3 Au2 Au Mo4 38.91(11) . . . . ?
C10 Au2 Au Mo3 -91.6(7) . . . . ?
C17 Au2 Au Mo3 -51.1(4) . . . . ?
C9 Au2 Au Mo3 154.1(4) . . . . ?
Cu Au2 Au Mo3 0(23) . . . . ?
Mo2 Au2 Au Mo3 -174.00(11) . . . . ?
Au3 Au2 Au Mo3 -148.88(5) . . . . ?
Cu3 Au2 Au Mo3 -148.88(5) . . . . ?
C10 Au2 Au Au1 58.8(7) . . . . ?
C17 Au2 Au Au1 99.3(5) . . . . ?
C9 Au2 Au Au1 -55.5(4) . . . . ?
Cu Au2 Au Au1 0(41) . . . . ?
Mo3 Au2 Au Au1 150.40(6) . . . . ?
Mo2 Au2 Au Au1 -23.60(12) . . . . ?
Au3 Au2 Au Au1 1.52(4) . . . . ?
Cu3 Au2 Au Au1 1.52(4) . . . . ?
C2 Au1 Au C25 -58.1(7) . . . . ?
Cu Au1 Au C25 0(22) . . . . ?
Mo4 Au1 Au C25 50.1(4) . . . . ?
Mo1 Au1 Au C25 -120.0(4) . . . . ?
Au3 Au1 Au C25 -106.7(4) . . . . ?
Cu3 Au1 Au C25 -106.7(4) . . . . ?
C2 Au1 Au C17 108.7(7) . . . . ?
Cu Au1 Au C17 0(29) . . . . ?
Mo4 Au1 Au C17 -143.2(4) . . . . ?
Mo1 Au1 Au C17 46.7(4) . . . . ?
Au3 Au1 Au C17 60.1(4) . . . . ?
Cu3 Au1 Au C17 60.1(4) . . . . ?
C2 Au1 Au C18 3.3(11) . . . . ?
Cu Au1 Au C18 0.0(13) . . . . ?
Mo4 Au1 Au C18 111.5(10) . . . . ?
Mo1 Au1 Au C18 -58.6(10) . . . . ?
Au3 Au1 Au C18 -45.3(10) . . . . ?
Cu3 Au1 Au C18 -45.3(10) . . . . ?
C2 Au1 Au C26 -158.9(7) . . . . ?
Cu Au1 Au C26 0(56) . . . . ?
Mo4 Au1 Au C26 -50.8(5) . . . . ?
Mo1 Au1 Au C26 139.1(5) . . . . ?
Au3 Au1 Au C26 152.5(5) . . . . ?
Cu3 Au1 Au C26 152.5(5) . . . . ?
C2 Au1 Au Au2 47.1(6) . . . . ?
Cu Au1 Au Au2 0(11) . . . . ?
Mo4 Au1 Au Au2 155.27(6) . . . . ?
Mo1 Au1 Au Au2 -14.82(12) . . . . ?
Au3 Au1 Au Au2 -1.49(4) . . . . ?
Cu3 Au1 Au Au2 -1.49(4) . . . . ?
C2 Au1 Au Mo4 -108.2(6) . . . . ?
Cu Au1 Au Mo4 0(39) . . . . ?
Mo1 Au1 Au Mo4 -170.09(10) . . . . ?
Au3 Au1 Au Mo4 -156.76(5) . . . . ?
Cu3 Au1 Au Mo4 -156.76(5) . . . . ?
C2 Au1 Au Mo3 89.4(6) . . . . ?
Cu Au1 Au Mo3 0(29) . . . . ?
Mo4 Au1 Au Mo3 -162.46(11) . . . . ?
Mo1 Au1 Au Mo3 27.45(17) . . . . ?
Au3 Au1 Au Mo3 40.78(10) . . . . ?
Cu3 Au1 Au Mo3 40.78(10) . . . . ?
C1 Au3 Mo2 C11 100.3(9) . . . . ?
C2 Au3 Mo2 C11 -91.5(9) . . . . ?
C9 Au3 Mo2 C11 -61.6(9) . . . . ?
Mo1 Au3 Mo2 C11 -154.6(7) . . . . ?
Au2 Au3 Mo2 C11 11.9(7) . . . . ?
Au1 Au3 Mo2 C11 -11.1(7) . . . . ?
C1 Au3 Mo2 C9 161.9(8) . . . . ?
C2 Au3 Mo2 C9 -29.9(7) . . . . ?
Mo1 Au3 Mo2 C9 -93.0(6) . . . . ?
Au2 Au3 Mo2 C9 73.5(5) . . . . ?
Au1 Au3 Mo2 C9 50.5(5) . . . . ?
C1 Au3 Mo2 C10 24.2(8) . . . . ?
C2 Au3 Mo2 C10 -167.6(7) . . . . ?
C9 Au3 Mo2 C10 -137.7(8) . . . . ?
Mo1 Au3 Mo2 C10 129.3(5) . . . . ?
Au2 Au3 Mo2 C10 -64.2(5) . . . . ?
Au1 Au3 Mo2 C10 -87.2(5) . . . . ?
C1 Au3 Mo2 C16 -110.9(10) . . . . ?
C2 Au3 Mo2 C16 57.3(10) . . . . ?
C9 Au3 Mo2 C16 87.2(10) . . . . ?
Mo1 Au3 Mo2 C16 -5.8(8) . . . . ?
Au2 Au3 Mo2 C16 160.8(8) . . . . ?
Au1 Au3 Mo2 C16 137.8(8) . . . . ?
C1 Au3 Mo2 C15 -59.9(9) . . . . ?
C2 Au3 Mo2 C15 108.3(9) . . . . ?
C9 Au3 Mo2 C15 138.2(9) . . . . ?
Mo1 Au3 Mo2 C15 45.2(7) . . . . ?
Au2 Au3 Mo2 C15 -148.3(7) . . . . ?
Au1 Au3 Mo2 C15 -171.2(7) . . . . ?
C1 Au3 Mo2 C12 -118.9(9) . . . . ?
C2 Au3 Mo2 C12 49.2(8) . . . . ?
C9 Au3 Mo2 C12 79.2(8) . . . . ?
Mo1 Au3 Mo2 C12 -13.8(6) . . . . ?
Au2 Au3 Mo2 C12 152.7(6) . . . . ?
Au1 Au3 Mo2 C12 129.7(6) . . . . ?
C1 Au3 Mo2 C13 -93.1(9) . . . . ?
C2 Au3 Mo2 C13 75.1(8) . . . . ?
C9 Au3 Mo2 C13 105.0(8) . . . . ?
Mo1 Au3 Mo2 C13 12.0(6) . . . . ?
Au2 Au3 Mo2 C13 178.5(6) . . . . ?
Au1 Au3 Mo2 C13 155.6(6) . . . . ?
C1 Au3 Mo2 C14 -60.8(9) . . . . ?
C2 Au3 Mo2 C14 107.4(8) . . . . ?
C9 Au3 Mo2 C14 137.3(8) . . . . ?
Mo1 Au3 Mo2 C14 44.3(7) . . . . ?
Au2 Au3 Mo2 C14 -149.2(6) . . . . ?
Au1 Au3 Mo2 C14 -172.1(6) . . . . ?
C1 Au3 Mo2 Cu3 -83(100) . . . . ?
C2 Au3 Mo2 Cu3 92(100) . . . . ?
C9 Au3 Mo2 Cu3 105(100) . . . . ?
Mo1 Au3 Mo2 Cu3 68(100) . . . . ?
Au2 Au3 Mo2 Cu3 -114(100) . . . . ?
Au1 Au3 Mo2 Cu3 116(100) . . . . ?
C1 Au3 Mo2 Au2 88.4(6) . . . . ?
C2 Au3 Mo2 Au2 -103.4(5) . . . . ?
C9 Au3 Mo2 Au2 -73.5(5) . . . . ?
Mo1 Au3 Mo2 Au2 -166.51(15) . . . . ?
Au1 Au3 Mo2 Au2 -22.97(7) . . . . ?
Mo1 Cu3 Mo2 C11 -154.6(7) . . . . ?
Au2 Cu3 Mo2 C11 11.9(7) . . . . ?
Au1 Cu3 Mo2 C11 -11.1(7) . . . . ?
Mo1 Cu3 Mo2 C9 -93.0(6) . . . . ?
Au2 Cu3 Mo2 C9 73.5(5) . . . . ?
Au1 Cu3 Mo2 C9 50.5(5) . . . . ?
Mo1 Cu3 Mo2 C10 129.3(5) . . . . ?
Au2 Cu3 Mo2 C10 -64.2(5) . . . . ?
Au1 Cu3 Mo2 C10 -87.2(5) . . . . ?
Mo1 Cu3 Mo2 C16 -5.8(8) . . . . ?
Au2 Cu3 Mo2 C16 160.8(8) . . . . ?
Au1 Cu3 Mo2 C16 137.8(8) . . . . ?
Mo1 Cu3 Mo2 C15 45.2(7) . . . . ?
Au2 Cu3 Mo2 C15 -148.3(7) . . . . ?
Au1 Cu3 Mo2 C15 -171.2(7) . . . . ?
Mo1 Cu3 Mo2 C12 -13.8(6) . . . . ?
Au2 Cu3 Mo2 C12 152.7(6) . . . . ?
Au1 Cu3 Mo2 C12 129.7(6) . . . . ?
Mo1 Cu3 Mo2 C13 12.0(6) . . . . ?
Au2 Cu3 Mo2 C13 178.5(6) . . . . ?
Au1 Cu3 Mo2 C13 155.6(6) . . . . ?
Mo1 Cu3 Mo2 C14 44.3(7) . . . . ?
Au2 Cu3 Mo2 C14 -149.2(6) . . . . ?
Au1 Cu3 Mo2 C14 -172.1(6) . . . . ?
Mo1 Cu3 Mo2 Au3 68(100) . . . . ?
Au2 Cu3 Mo2 Au3 -114(100) . . . . ?
Au1 Cu3 Mo2 Au3 116(100) . . . . ?
Mo1 Cu3 Mo2 Au2 -166.51(15) . . . . ?
Au1 Cu3 Mo2 Au2 -22.97(7) . . . . ?
C10 Au2 Mo2 C11 104.4(9) . . . . ?
C17 Au2 Mo2 C11 121.1(8) . . . . ?
C9 Au2 Mo2 C11 -96.2(8) . . . . ?
Cu Au2 Mo2 C11 -141.0(6) . . . . ?
Au Au2 Mo2 C11 -141.0(6) . . . . ?
Mo3 Au2 Mo2 C11 49.1(6) . . . . ?
Au3 Au2 Mo2 C11 -170.7(6) . . . . ?
Cu3 Au2 Mo2 C11 -170.7(6) . . . . ?
C10 Au2 Mo2 C9 -159.5(9) . . . . ?
C17 Au2 Mo2 C9 -142.8(8) . . . . ?
Cu Au2 Mo2 C9 -44.8(6) . . . . ?
Au Au2 Mo2 C9 -44.8(6) . . . . ?
Mo3 Au2 Mo2 C9 145.2(6) . . . . ?
Au3 Au2 Mo2 C9 -74.5(6) . . . . ?
Cu3 Au2 Mo2 C9 -74.5(6) . . . . ?
C17 Au2 Mo2 C10 16.7(9) . . . . ?
C9 Au2 Mo2 C10 159.5(9) . . . . ?
Cu Au2 Mo2 C10 114.7(7) . . . . ?
Au Au2 Mo2 C10 114.7(7) . . . . ?
Mo3 Au2 Mo2 C10 -55.3(7) . . . . ?
Au3 Au2 Mo2 C10 85.0(7) . . . . ?
Cu3 Au2 Mo2 C10 85.0(7) . . . . ?
C10 Au2 Mo2 C16 128.1(16) . . . . ?
C17 Au2 Mo2 C16 144.8(16) . . . . ?
C9 Au2 Mo2 C16 -72.4(16) . . . . ?
Cu Au2 Mo2 C16 -117.2(15) . . . . ?
Au Au2 Mo2 C16 -117.2(15) . . . . ?
Mo3 Au2 Mo2 C16 72.8(15) . . . . ?
Au3 Au2 Mo2 C16 -146.9(15) . . . . ?
Cu3 Au2 Mo2 C16 -146.9(15) . . . . ?
C10 Au2 Mo2 C15 42.2(15) . . . . ?
C17 Au2 Mo2 C15 58.9(14) . . . . ?
C9 Au2 Mo2 C15 -158.4(14) . . . . ?
Cu Au2 Mo2 C15 156.8(13) . . . . ?
Au Au2 Mo2 C15 156.8(13) . . . . ?
Mo3 Au2 Mo2 C15 -13.1(13) . . . . ?
Au3 Au2 Mo2 C15 127.1(13) . . . . ?
Cu3 Au2 Mo2 C15 127.1(13) . . . . ?
C10 Au2 Mo2 C12 -149.8(14) . . . . ?
C17 Au2 Mo2 C12 -133.1(13) . . . . ?
C9 Au2 Mo2 C12 9.6(14) . . . . ?
Cu Au2 Mo2 C12 -35.2(12) . . . . ?
Au Au2 Mo2 C12 -35.2(12) . . . . ?
Mo3 Au2 Mo2 C12 154.9(12) . . . . ?
Au3 Au2 Mo2 C12 -64.9(12) . . . . ?
Cu3 Au2 Mo2 C12 -64.9(12) . . . . ?
C10 Au2 Mo2 C13 -87.5(13) . . . . ?
C17 Au2 Mo2 C13 -70.7(12) . . . . ?
C9 Au2 Mo2 C13 72.0(12) . . . . ?
Cu Au2 Mo2 C13 27.2(11) . . . . ?
Au Au2 Mo2 C13 27.2(11) . . . . ?
Mo3 Au2 Mo2 C13 -142.7(11) . . . . ?
Au3 Au2 Mo2 C13 -2.5(11) . . . . ?
Cu3 Au2 Mo2 C13 -2.5(11) . . . . ?
C10 Au2 Mo2 C14 -24.3(14) . . . . ?
C17 Au2 Mo2 C14 -7.6(13) . . . . ?
C9 Au2 Mo2 C14 135.1(14) . . . . ?
Cu Au2 Mo2 C14 90.3(12) . . . . ?
Au Au2 Mo2 C14 90.3(12) . . . . ?
Mo3 Au2 Mo2 C14 -79.6(12) . . . . ?
Au3 Au2 Mo2 C14 60.6(12) . . . . ?
Cu3 Au2 Mo2 C14 60.6(12) . . . . ?
C10 Au2 Mo2 Au3 -85.0(7) . . . . ?
C17 Au2 Mo2 Au3 -68.3(5) . . . . ?
C9 Au2 Mo2 Au3 74.5(6) . . . . ?
Cu Au2 Mo2 Au3 29.69(11) . . . . ?
Au Au2 Mo2 Au3 29.69(11) . . . . ?
Mo3 Au2 Mo2 Au3 -140.25(10) . . . . ?
Cu3 Au2 Mo2 Au3 0.0 . . . . ?
C10 Au2 Mo2 Cu3 -85.0(7) . . . . ?
C17 Au2 Mo2 Cu3 -68.3(5) . . . . ?
C9 Au2 Mo2 Cu3 74.5(6) . . . . ?
Cu Au2 Mo2 Cu3 29.69(11) . . . . ?
Au Au2 Mo2 Cu3 29.69(11) . . . . ?
Mo3 Au2 Mo2 Cu3 -140.25(10) . . . . ?
Au3 Au2 Mo2 Cu3 0.0 . . . . ?
C25 Au Mo3 C17 154.4(8) . . . . ?
C18 Au Mo3 C17 168.2(8) . . . . ?
C26 Au Mo3 C17 -61.2(8) . . . . ?
Au2 Au Mo3 C17 77.0(6) . . . . ?
Mo4 Au Mo3 C17 -114.0(6) . . . . ?
Au1 Au Mo3 C17 27.7(6) . . . . ?
C25 Au Mo3 C19 -108.6(8) . . . . ?
C17 Au Mo3 C19 97.0(8) . . . . ?
C18 Au Mo3 C19 -94.8(7) . . . . ?
C26 Au Mo3 C19 35.8(7) . . . . ?
Au2 Au Mo3 C19 174.0(5) . . . . ?
Mo4 Au Mo3 C19 -17.0(5) . . . . ?
Au1 Au Mo3 C19 124.7(5) . . . . ?
C25 Au Mo3 C18 -13.8(8) . . . . ?
C17 Au Mo3 C18 -168.2(8) . . . . ?
C26 Au Mo3 C18 130.6(7) . . . . ?
Au2 Au Mo3 C18 -91.2(5) . . . . ?
Mo4 Au Mo3 C18 77.8(6) . . . . ?
Au1 Au Mo3 C18 -140.5(5) . . . . ?
C25 Au Mo3 C23 -40.9(13) . . . . ?
C17 Au Mo3 C23 164.7(13) . . . . ?
C18 Au Mo3 C23 -27.1(13) . . . . ?
C26 Au Mo3 C23 103.5(13) . . . . ?
Au2 Au Mo3 C23 -118.3(12) . . . . ?
Mo4 Au Mo3 C23 50.7(12) . . . . ?
Au1 Au Mo3 C23 -167.6(12) . . . . ?
C25 Au Mo3 C24 -144.7(15) . . . . ?
C17 Au Mo3 C24 60.9(15) . . . . ?
C18 Au Mo3 C24 -130.9(15) . . . . ?
C26 Au Mo3 C24 -0.2(15) . . . . ?
Au2 Au Mo3 C24 138.0(14) . . . . ?
Mo4 Au Mo3 C24 -53.1(14) . . . . ?
Au1 Au Mo3 C24 88.6(14) . . . . ?
C25 Au Mo3 C20 137.5(11) . . . . ?
C17 Au Mo3 C20 -16.9(11) . . . . ?
C18 Au Mo3 C20 151.3(10) . . . . ?
C26 Au Mo3 C20 -78.1(10) . . . . ?
Au2 Au Mo3 C20 60.1(9) . . . . ?
Mo4 Au Mo3 C20 -131.0(9) . . . . ?
Au1 Au Mo3 C20 10.8(9) . . . . ?
C25 Au Mo3 C22 28.7(12) . . . . ?
C17 Au Mo3 C22 -125.6(12) . . . . ?
C18 Au Mo3 C22 42.6(12) . . . . ?
C26 Au Mo3 C22 173.2(12) . . . . ?
Au2 Au Mo3 C22 -48.6(11) . . . . ?
Mo4 Au Mo3 C22 120.3(11) . . . . ?
Au1 Au Mo3 C22 -98.0(11) . . . . ?
C25 Au Mo3 C21 81.5(10) . . . . ?
C17 Au Mo3 C21 -72.9(10) . . . . ?
C18 Au Mo3 C21 95.3(9) . . . . ?
C26 Au Mo3 C21 -134.0(9) . . . . ?
Au2 Au Mo3 C21 4.2(8) . . . . ?
Mo4 Au Mo3 C21 173.1(8) . . . . ?
Au1 Au Mo3 C21 -45.2(8) . . . . ?
C25 Au Mo3 Cu 106(100) . . . . ?
C17 Au Mo3 Cu -70(100) . . . . ?
C18 Au Mo3 Cu 109(100) . . . . ?
C26 Au Mo3 Cu -84(100) . . . . ?
Au2 Au Mo3 Cu 82(100) . . . . ?
Mo4 Au Mo3 Cu -101(100) . . . . ?
Au1 Au Mo3 Cu 71(100) . . . . ?
C25 Au Mo3 Au2 77.3(6) . . . . ?
C17 Au Mo3 Au2 -77.0(6) . . . . ?
C18 Au Mo3 Au2 91.2(5) . . . . ?
C26 Au Mo3 Au2 -138.2(5) . . . . ?
Mo4 Au Mo3 Au2 168.93(18) . . . . ?
Au1 Au Mo3 Au2 -49.35(9) . . . . ?
C25 Cu Mo3 C17 154.4(8) . . . . ?
C18 Cu Mo3 C17 168.2(8) . . . . ?
C26 Cu Mo3 C17 -61.2(8) . . . . ?
Au2 Cu Mo3 C17 77.0(6) . . . . ?
Mo4 Cu Mo3 C17 -114.0(6) . . . . ?
Au1 Cu Mo3 C17 27.7(6) . . . . ?
C25 Cu Mo3 C19 -108.6(8) . . . . ?
C17 Cu Mo3 C19 97.0(8) . . . . ?
C18 Cu Mo3 C19 -94.8(7) . . . . ?
C26 Cu Mo3 C19 35.8(7) . . . . ?
Au2 Cu Mo3 C19 174.0(5) . . . . ?
Mo4 Cu Mo3 C19 -17.0(5) . . . . ?
Au1 Cu Mo3 C19 124.7(5) . . . . ?
C25 Cu Mo3 C18 -13.8(8) . . . . ?
C17 Cu Mo3 C18 -168.2(8) . . . . ?
C26 Cu Mo3 C18 130.6(7) . . . . ?
Au2 Cu Mo3 C18 -91.2(5) . . . . ?
Mo4 Cu Mo3 C18 77.8(6) . . . . ?
Au1 Cu Mo3 C18 -140.5(5) . . . . ?
C25 Cu Mo3 C23 -40.9(13) . . . . ?
C17 Cu Mo3 C23 164.7(13) . . . . ?
C18 Cu Mo3 C23 -27.1(13) . . . . ?
C26 Cu Mo3 C23 103.5(13) . . . . ?
Au2 Cu Mo3 C23 -118.3(12) . . . . ?
Mo4 Cu Mo3 C23 50.7(12) . . . . ?
Au1 Cu Mo3 C23 -167.6(12) . . . . ?
C25 Cu Mo3 C24 -144.7(15) . . . . ?
C17 Cu Mo3 C24 60.9(15) . . . . ?
C18 Cu Mo3 C24 -130.9(15) . . . . ?
C26 Cu Mo3 C24 -0.2(15) . . . . ?
Au2 Cu Mo3 C24 138.0(14) . . . . ?
Mo4 Cu Mo3 C24 -53.1(14) . . . . ?
Au1 Cu Mo3 C24 88.6(14) . . . . ?
C25 Cu Mo3 C20 137.5(11) . . . . ?
C17 Cu Mo3 C20 -16.9(11) . . . . ?
C18 Cu Mo3 C20 151.3(10) . . . . ?
C26 Cu Mo3 C20 -78.1(10) . . . . ?
Au2 Cu Mo3 C20 60.1(9) . . . . ?
Mo4 Cu Mo3 C20 -131.0(9) . . . . ?
Au1 Cu Mo3 C20 10.8(9) . . . . ?
C25 Cu Mo3 C22 28.7(12) . . . . ?
C17 Cu Mo3 C22 -125.6(12) . . . . ?
C18 Cu Mo3 C22 42.6(12) . . . . ?
C26 Cu Mo3 C22 173.2(12) . . . . ?
Au2 Cu Mo3 C22 -48.6(11) . . . . ?
Mo4 Cu Mo3 C22 120.3(11) . . . . ?
Au1 Cu Mo3 C22 -98.0(11) . . . . ?
C25 Cu Mo3 C21 81.5(10) . . . . ?
C17 Cu Mo3 C21 -72.9(10) . . . . ?
C18 Cu Mo3 C21 95.3(9) . . . . ?
C26 Cu Mo3 C21 -134.0(9) . . . . ?
Au2 Cu Mo3 C21 4.2(8) . . . . ?
Mo4 Cu Mo3 C21 173.1(8) . . . . ?
Au1 Cu Mo3 C21 -45.2(8) . . . . ?
C25 Cu Mo3 Au 106(100) . . . . ?
C17 Cu Mo3 Au -70(100) . . . . ?
C18 Cu Mo3 Au 109(100) . . . . ?
C26 Cu Mo3 Au -84(100) . . . . ?
Au2 Cu Mo3 Au 82(100) . . . . ?
Mo4 Cu Mo3 Au -101(100) . . . . ?
Au1 Cu Mo3 Au 71(100) . . . . ?
C25 Cu Mo3 Au2 77.3(6) . . . . ?
C17 Cu Mo3 Au2 -77.0(6) . . . . ?
C18 Cu Mo3 Au2 91.2(5) . . . . ?
C26 Cu Mo3 Au2 -138.2(5) . . . . ?
Mo4 Cu Mo3 Au2 168.93(18) . . . . ?
Au1 Cu Mo3 Au2 -49.35(9) . . . . ?
C10 Au2 Mo3 C17 68.1(7) . . . . ?
C9 Au2 Mo3 C17 -147.5(11) . . . . ?
Cu Au2 Mo3 C17 -67.3(5) . . . . ?
Au Au2 Mo3 C17 -67.3(5) . . . . ?
Mo2 Au2 Mo3 C17 107.2(5) . . . . ?
Au3 Au2 Mo3 C17 -11.1(5) . . . . ?
Cu3 Au2 Mo3 C17 -11.1(5) . . . . ?
C10 Au2 Mo3 C19 127.6(9) . . . . ?
C17 Au2 Mo3 C19 59.5(9) . . . . ?
C9 Au2 Mo3 C19 -88.0(12) . . . . ?
Cu Au2 Mo3 C19 -7.7(7) . . . . ?
Au Au2 Mo3 C19 -7.7(7) . . . . ?
Mo2 Au2 Mo3 C19 166.7(7) . . . . ?
Au3 Au2 Mo3 C19 48.4(7) . . . . ?
Cu3 Au2 Mo3 C19 48.4(7) . . . . ?
C10 Au2 Mo3 C18 -162.0(7) . . . . ?
C17 Au2 Mo3 C18 129.9(8) . . . . ?
C9 Au2 Mo3 C18 -17.6(11) . . . . ?
Cu Au2 Mo3 C18 62.7(5) . . . . ?
Au Au2 Mo3 C18 62.7(5) . . . . ?
Mo2 Au2 Mo3 C18 -122.9(5) . . . . ?
Au3 Au2 Mo3 C18 118.9(5) . . . . ?
Cu3 Au2 Mo3 C18 118.9(5) . . . . ?
C10 Au2 Mo3 C23 -73.9(8) . . . . ?
C17 Au2 Mo3 C23 -142.0(8) . . . . ?
C9 Au2 Mo3 C23 70.5(11) . . . . ?
Cu Au2 Mo3 C23 150.8(6) . . . . ?
Au Au2 Mo3 C23 150.8(6) . . . . ?
Mo2 Au2 Mo3 C23 -34.8(6) . . . . ?
Au3 Au2 Mo3 C23 -153.0(6) . . . . ?
Cu3 Au2 Mo3 C23 -153.0(6) . . . . ?
C10 Au2 Mo3 C24 -24.9(9) . . . . ?
C17 Au2 Mo3 C24 -92.9(9) . . . . ?
C9 Au2 Mo3 C24 119.5(12) . . . . ?
Cu Au2 Mo3 C24 -160.2(7) . . . . ?
Au Au2 Mo3 C24 -160.2(7) . . . . ?
Mo2 Au2 Mo3 C24 14.2(7) . . . . ?
Au3 Au2 Mo3 C24 -104.0(7) . . . . ?
Cu3 Au2 Mo3 C24 -104.0(7) . . . . ?
C10 Au2 Mo3 C20 -14.4(7) . . . . ?
C17 Au2 Mo3 C20 -82.5(7) . . . . ?
C9 Au2 Mo3 C20 130.0(11) . . . . ?
Cu Au2 Mo3 C20 -149.7(5) . . . . ?
Au Au2 Mo3 C20 -149.7(5) . . . . ?
Mo2 Au2 Mo3 C20 24.7(5) . . . . ?
Au3 Au2 Mo3 C20 -93.6(5) . . . . ?
Cu3 Au2 Mo3 C20 -93.6(5) . . . . ?
C10 Au2 Mo3 C22 -72.0(8) . . . . ?
C17 Au2 Mo3 C22 -140.1(8) . . . . ?
C9 Au2 Mo3 C22 72.4(11) . . . . ?
Cu Au2 Mo3 C22 152.7(6) . . . . ?
Au Au2 Mo3 C22 152.7(6) . . . . ?
Mo2 Au2 Mo3 C22 -32.9(6) . . . . ?
Au3 Au2 Mo3 C22 -151.1(6) . . . . ?
Cu3 Au2 Mo3 C22 -151.1(6) . . . . ?
C10 Au2 Mo3 C21 -41.7(8) . . . . ?
C17 Au2 Mo3 C21 -109.8(8) . . . . ?
C9 Au2 Mo3 C21 102.7(11) . . . . ?
Cu Au2 Mo3 C21 -177.0(6) . . . . ?
Au Au2 Mo3 C21 -177.0(6) . . . . ?
Mo2 Au2 Mo3 C21 -2.6(6) . . . . ?
Au3 Au2 Mo3 C21 -120.9(6) . . . . ?
Cu3 Au2 Mo3 C21 -120.9(6) . . . . ?
C10 Au2 Mo3 Au 135.3(5) . . . . ?
C17 Au2 Mo3 Au 67.3(5) . . . . ?
C9 Au2 Mo3 Au -80.2(10) . . . . ?
Cu Au2 Mo3 Au 0.0 . . . . ?
Mo2 Au2 Mo3 Au 174.42(10) . . . . ?
Au3 Au2 Mo3 Au 56.18(8) . . . . ?
Cu3 Au2 Mo3 Au 56.18(8) . . . . ?
C10 Au2 Mo3 Cu 135.3(5) . . . . ?
C17 Au2 Mo3 Cu 67.3(5) . . . . ?
C9 Au2 Mo3 Cu -80.2(10) . . . . ?
Au Au2 Mo3 Cu 0.0 . . . . ?
Mo2 Au2 Mo3 Cu 174.42(10) . . . . ?
Au3 Au2 Mo3 Cu 56.18(8) . . . . ?
Cu3 Au2 Mo3 Cu 56.18(8) . . . . ?
C25 Cu Mo4 C27 98.6(8) . . . . ?
C17 Cu Mo4 C27 -106.4(8) . . . . ?
C18 Cu Mo4 C27 37.6(7) . . . . ?
C26 Cu Mo4 C27 -91.7(8) . . . . ?
Au2 Cu Mo4 C27 143.3(5) . . . . ?
Mo3 Cu Mo4 C27 -20.5(6) . . . . ?
Au1 Cu Mo4 C27 -173.4(5) . . . . ?
C25 Cu Mo4 C26 -169.7(8) . . . . ?
C17 Cu Mo4 C26 -14.7(8) . . . . ?
C18 Cu Mo4 C26 129.3(8) . . . . ?
Au2 Cu Mo4 C26 -125.0(6) . . . . ?
Mo3 Cu Mo4 C26 71.2(6) . . . . ?
Au1 Cu Mo4 C26 -81.7(6) . . . . ?
C17 Cu Mo4 C25 155.0(8) . . . . ?
C18 Cu Mo4 C25 -61.0(8) . . . . ?
C26 Cu Mo4 C25 169.7(8) . . . . ?
Au2 Cu Mo4 C25 44.7(6) . . . . ?
Mo3 Cu Mo4 C25 -119.1(6) . . . . ?
Au1 Cu Mo4 C25 88.0(6) . . . . ?
C25 Cu Mo4 C30 -135.6(13) . . . . ?
C17 Cu Mo4 C30 19.4(13) . . . . ?
C18 Cu Mo4 C30 163.4(12) . . . . ?
C26 Cu Mo4 C30 34.1(13) . . . . ?
Au2 Cu Mo4 C30 -90.9(12) . . . . ?
Mo3 Cu Mo4 C30 105.3(12) . . . . ?
Au1 Cu Mo4 C30 -47.6(11) . . . . ?
C25 Cu Mo4 C29 146.8(19) . . . . ?
C17 Cu Mo4 C29 -58.2(19) . . . . ?
C18 Cu Mo4 C29 85.8(19) . . . . ?
C26 Cu Mo4 C29 -43.5(19) . . . . ?
Au2 Cu Mo4 C29 -168.5(18) . . . . ?
Mo3 Cu Mo4 C29 27.7(19) . . . . ?
Au1 Cu Mo4 C29 -125.2(18) . . . . ?
C25 Cu Mo4 C28 33.3(17) . . . . ?
C17 Cu Mo4 C28 -171.7(17) . . . . ?
C18 Cu Mo4 C28 -27.7(17) . . . . ?
C26 Cu Mo4 C28 -157.0(17) . . . . ?
Au2 Cu Mo4 C28 78.0(16) . . . . ?
Mo3 Cu Mo4 C28 -85.8(16) . . . . ?
Au1 Cu Mo4 C28 121.3(16) . . . . ?
C25 Cu Mo4 C31 -80.4(12) . . . . ?
C17 Cu Mo4 C31 74.6(12) . . . . ?
C18 Cu Mo4 C31 -141.3(11) . . . . ?
C26 Cu Mo4 C31 89.4(12) . . . . ?
Au2 Cu Mo4 C31 -35.6(10) . . . . ?
Mo3 Cu Mo4 C31 160.6(10) . . . . ?
Au1 Cu Mo4 C31 7.7(10) . . . . ?
C25 Cu Mo4 C32 -27.9(12) . . . . ?
C17 Cu Mo4 C32 127.1(12) . . . . ?
C18 Cu Mo4 C32 -88.8(12) . . . . ?
C26 Cu Mo4 C32 141.9(12) . . . . ?
Au2 Cu Mo4 C32 16.9(11) . . . . ?
Mo3 Cu Mo4 C32 -146.9(11) . . . . ?
Au1 Cu Mo4 C32 60.2(11) . . . . ?
C25 Cu Mo4 Au 103(100) . . . . ?
C17 Cu Mo4 Au -81(46) . . . . ?
C18 Cu Mo4 Au 91(30) . . . . ?
C26 Cu Mo4 Au -78(53) . . . . ?
Au2 Cu Mo4 Au -103(7) . . . . ?
Mo3 Cu Mo4 Au 79(3) . . . . ?
Au1 Cu Mo4 Au -96(16) . . . . ?
C25 Cu Mo4 Au1 -88.0(6) . . . . ?
C17 Cu Mo4 Au1 67.0(6) . . . . ?
C18 Cu Mo4 Au1 -149.0(5) . . . . ?
C26 Cu Mo4 Au1 81.7(6) . . . . ?
Au2 Cu Mo4 Au1 -43.30(10) . . . . ?
Mo3 Cu Mo4 Au1 152.90(18) . . . . ?
C25 Au Mo4 C27 98.6(8) . . . . ?
C17 Au Mo4 C27 -106.4(8) . . . . ?
C18 Au Mo4 C27 37.6(7) . . . . ?
C26 Au Mo4 C27 -91.7(8) . . . . ?
Au2 Au Mo4 C27 143.3(5) . . . . ?
Mo3 Au Mo4 C27 -20.5(6) . . . . ?
Au1 Au Mo4 C27 -173.4(5) . . . . ?
C25 Au Mo4 C26 -169.7(8) . . . . ?
C17 Au Mo4 C26 -14.7(8) . . . . ?
C18 Au Mo4 C26 129.3(8) . . . . ?
Au2 Au Mo4 C26 -125.0(6) . . . . ?
Mo3 Au Mo4 C26 71.2(6) . . . . ?
Au1 Au Mo4 C26 -81.7(6) . . . . ?
C17 Au Mo4 C25 155.0(8) . . . . ?
C18 Au Mo4 C25 -61.0(8) . . . . ?
C26 Au Mo4 C25 169.7(8) . . . . ?
Au2 Au Mo4 C25 44.7(6) . . . . ?
Mo3 Au Mo4 C25 -119.1(6) . . . . ?
Au1 Au Mo4 C25 88.0(6) . . . . ?
C25 Au Mo4 C30 -135.6(13) . . . . ?
C17 Au Mo4 C30 19.4(13) . . . . ?
C18 Au Mo4 C30 163.4(12) . . . . ?
C26 Au Mo4 C30 34.1(13) . . . . ?
Au2 Au Mo4 C30 -90.9(12) . . . . ?
Mo3 Au Mo4 C30 105.3(12) . . . . ?
Au1 Au Mo4 C30 -47.6(11) . . . . ?
C25 Au Mo4 C29 146.8(19) . . . . ?
C17 Au Mo4 C29 -58.2(19) . . . . ?
C18 Au Mo4 C29 85.8(19) . . . . ?
C26 Au Mo4 C29 -43.5(19) . . . . ?
Au2 Au Mo4 C29 -168.5(18) . . . . ?
Mo3 Au Mo4 C29 27.7(19) . . . . ?
Au1 Au Mo4 C29 -125.2(18) . . . . ?
C25 Au Mo4 C28 33.3(17) . . . . ?
C17 Au Mo4 C28 -171.7(17) . . . . ?
C18 Au Mo4 C28 -27.7(17) . . . . ?
C26 Au Mo4 C28 -157.0(17) . . . . ?
Au2 Au Mo4 C28 78.0(16) . . . . ?
Mo3 Au Mo4 C28 -85.8(16) . . . . ?
Au1 Au Mo4 C28 121.3(16) . . . . ?
C25 Au Mo4 C31 -80.4(12) . . . . ?
C17 Au Mo4 C31 74.6(12) . . . . ?
C18 Au Mo4 C31 -141.3(11) . . . . ?
C26 Au Mo4 C31 89.4(12) . . . . ?
Au2 Au Mo4 C31 -35.6(10) . . . . ?
Mo3 Au Mo4 C31 160.6(10) . . . . ?
Au1 Au Mo4 C31 7.7(10) . . . . ?
C25 Au Mo4 C32 -27.9(12) . . . . ?
C17 Au Mo4 C32 127.1(12) . . . . ?
C18 Au Mo4 C32 -88.8(12) . . . . ?
C26 Au Mo4 C32 141.9(12) . . . . ?
Au2 Au Mo4 C32 16.9(11) . . . . ?
Mo3 Au Mo4 C32 -146.9(11) . . . . ?
Au1 Au Mo4 C32 60.2(11) . . . . ?
C25 Au Mo4 Cu 103(100) . . . . ?
C17 Au Mo4 Cu -81(46) . . . . ?
C18 Au Mo4 Cu 91(30) . . . . ?
C26 Au Mo4 Cu -78(53) . . . . ?
Au2 Au Mo4 Cu -103(7) . . . . ?
Mo3 Au Mo4 Cu 79(3) . . . . ?
Au1 Au Mo4 Cu -96(16) . . . . ?
C25 Au Mo4 Au1 -88.0(6) . . . . ?
C17 Au Mo4 Au1 67.0(6) . . . . ?
C18 Au Mo4 Au1 -149.0(5) . . . . ?
C26 Au Mo4 Au1 81.7(6) . . . . ?
Au2 Au Mo4 Au1 -43.30(10) . . . . ?
Mo3 Au Mo4 Au1 152.90(18) . . . . ?
C2 Au1 Mo4 C27 127.2(9) . . . . ?
Au Au1 Mo4 C27 9.4(8) . . . . ?
Cu Au1 Mo4 C27 9.4(8) . . . . ?
Mo1 Au1 Mo4 C27 179.8(8) . . . . ?
Au3 Au1 Mo4 C27 51.8(8) . . . . ?
Cu3 Au1 Mo4 C27 51.8(8) . . . . ?
C2 Au1 Mo4 C26 -174.7(7) . . . . ?
Au Au1 Mo4 C26 67.4(6) . . . . ?
Cu Au1 Mo4 C26 67.4(6) . . . . ?
Mo1 Au1 Mo4 C26 -122.1(6) . . . . ?
Au3 Au1 Mo4 C26 109.8(6) . . . . ?
Cu3 Au1 Mo4 C26 109.8(6) . . . . ?
C2 Au1 Mo4 C25 56.2(7) . . . . ?
Au Au1 Mo4 C25 -61.6(5) . . . . ?
Cu Au1 Mo4 C25 -61.6(5) . . . . ?
Mo1 Au1 Mo4 C25 108.8(5) . . . . ?
Au3 Au1 Mo4 C25 -19.2(5) . . . . ?
Cu3 Au1 Mo4 C25 -19.2(5) . . . . ?
C2 Au1 Mo4 C30 -86.4(7) . . . . ?
Au Au1 Mo4 C30 155.7(5) . . . . ?
Cu Au1 Mo4 C30 155.7(5) . . . . ?
Mo1 Au1 Mo4 C30 -33.8(5) . . . . ?
Au3 Au1 Mo4 C30 -161.9(5) . . . . ?
Cu3 Au1 Mo4 C30 -161.9(5) . . . . ?
C2 Au1 Mo4 C29 -83.3(9) . . . . ?
Au Au1 Mo4 C29 158.9(8) . . . . ?
Cu Au1 Mo4 C29 158.9(8) . . . . ?
Mo1 Au1 Mo4 C29 -30.7(8) . . . . ?
Au3 Au1 Mo4 C29 -158.7(8) . . . . ?
Cu3 Au1 Mo4 C29 -158.7(8) . . . . ?
C2 Au1 Mo4 C28 -35.9(9) . . . . ?
Au Au1 Mo4 C28 -153.7(7) . . . . ?
Cu Au1 Mo4 C28 -153.7(7) . . . . ?
Mo1 Au1 Mo4 C28 16.7(7) . . . . ?
Au3 Au1 Mo4 C28 -111.4(7) . . . . ?
Cu3 Au1 Mo4 C28 -111.4(7) . . . . ?
C2 Au1 Mo4 C31 -56.8(9) . . . . ?
Au Au1 Mo4 C31 -174.6(7) . . . . ?
Cu Au1 Mo4 C31 -174.6(7) . . . . ?
Mo1 Au1 Mo4 C31 -4.2(7) . . . . ?
Au3 Au1 Mo4 C31 -132.2(7) . . . . ?
Cu3 Au1 Mo4 C31 -132.2(7) . . . . ?
C2 Au1 Mo4 C32 -28.5(8) . . . . ?
Au Au1 Mo4 C32 -146.3(7) . . . . ?
Cu Au1 Mo4 C32 -146.3(7) . . . . ?
Mo1 Au1 Mo4 C32 24.2(7) . . . . ?
Au3 Au1 Mo4 C32 -103.9(7) . . . . ?
Cu3 Au1 Mo4 C32 -103.9(7) . . . . ?
C2 Au1 Mo4 Cu 117.8(5) . . . . ?
Au Au1 Mo4 Cu 0.0 . . . . ?
Mo1 Au1 Mo4 Cu 170.43(10) . . . . ?
Au3 Au1 Mo4 Cu 42.39(8) . . . . ?
Cu3 Au1 Mo4 Cu 42.39(8) . . . . ?
C2 Au1 Mo4 Au 117.8(5) . . . . ?
Cu Au1 Mo4 Au 0.0 . . . . ?
Mo1 Au1 Mo4 Au 170.43(10) . . . . ?
Au3 Au1 Mo4 Au 42.39(8) . . . . ?
Cu3 Au1 Mo4 Au 42.39(8) . . . . ?
C1 Au3 Mo1 C3 101.7(7) . . . . ?
C2 Au3 Mo1 C3 -106.2(7) . . . . ?
C9 Au3 Mo1 C3 -97.8(7) . . . . ?
Mo2 Au3 Mo1 C3 -25.2(5) . . . . ?
Au2 Au3 Mo1 C3 173.0(5) . . . . ?
Au1 Au3 Mo1 C3 -177.7(5) . . . . ?
C1 Au3 Mo1 C2 -152.1(7) . . . . ?
C9 Au3 Mo1 C2 8.3(7) . . . . ?
Mo2 Au3 Mo1 C2 80.9(5) . . . . ?
Au2 Au3 Mo1 C2 -80.9(5) . . . . ?
Au1 Au3 Mo1 C2 -71.5(5) . . . . ?
C2 Au3 Mo1 C1 152.1(7) . . . . ?
C9 Au3 Mo1 C1 160.5(7) . . . . ?
Mo2 Au3 Mo1 C1 -126.9(5) . . . . ?
Au2 Au3 Mo1 C1 71.3(5) . . . . ?
Au1 Au3 Mo1 C1 80.6(5) . . . . ?
C1 Au3 Mo1 C8 64.2(13) . . . . ?
C2 Au3 Mo1 C8 -143.7(13) . . . . ?
C9 Au3 Mo1 C8 -135.4(13) . . . . ?
Mo2 Au3 Mo1 C8 -62.8(12) . . . . ?
Au2 Au3 Mo1 C8 135.4(12) . . . . ?
Au1 Au3 Mo1 C8 144.8(12) . . . . ?
C1 Au3 Mo1 C4 -7.1(13) . . . . ?
C2 Au3 Mo1 C4 145.1(13) . . . . ?
C9 Au3 Mo1 C4 153.4(13) . . . . ?
Mo2 Au3 Mo1 C4 -134.0(12) . . . . ?
Au2 Au3 Mo1 C4 64.2(12) . . . . ?
Au1 Au3 Mo1 C4 73.6(12) . . . . ?
C1 Au3 Mo1 C5 -73.3(11) . . . . ?
C2 Au3 Mo1 C5 78.9(11) . . . . ?
C9 Au3 Mo1 C5 87.2(11) . . . . ?
Mo2 Au3 Mo1 C5 159.8(9) . . . . ?
Au2 Au3 Mo1 C5 -2.0(9) . . . . ?
Au1 Au3 Mo1 C5 7.4(9) . . . . ?
C1 Au3 Mo1 C7 144.8(13) . . . . ?
C2 Au3 Mo1 C7 -63.1(13) . . . . ?
C9 Au3 Mo1 C7 -54.8(13) . . . . ?
Mo2 Au3 Mo1 C7 17.9(13) . . . . ?
Au2 Au3 Mo1 C7 -144.0(12) . . . . ?
Au1 Au3 Mo1 C7 -134.6(12) . . . . ?
C1 Au3 Mo1 C6 -137.0(10) . . . . ?
C2 Au3 Mo1 C6 15.1(10) . . . . ?
C9 Au3 Mo1 C6 23.4(10) . . . . ?
Mo2 Au3 Mo1 C6 96.0(9) . . . . ?
Au2 Au3 Mo1 C6 -65.8(9) . . . . ?
Au1 Au3 Mo1 C6 -56.4(9) . . . . ?
C1 Au3 Mo1 Cu3 -73(100) . . . . ?
C2 Au3 Mo1 Cu3 98(100) . . . . ?
C9 Au3 Mo1 Cu3 101(100) . . . . ?
Mo2 Au3 Mo1 Cu3 -112(100) . . . . ?
Au2 Au3 Mo1 Cu3 71(100) . . . . ?
Au1 Au3 Mo1 Cu3 73(100) . . . . ?
C1 Au3 Mo1 Au1 -80.6(5) . . . . ?
C2 Au3 Mo1 Au1 71.5(5) . . . . ?
C9 Au3 Mo1 Au1 79.8(5) . . . . ?
Mo2 Au3 Mo1 Au1 152.45(15) . . . . ?
Au2 Au3 Mo1 Au1 -9.38(7) . . . . ?
Mo2 Cu3 Mo1 C3 -25.2(5) . . . . ?
Au2 Cu3 Mo1 C3 173.0(5) . . . . ?
Au1 Cu3 Mo1 C3 -177.7(5) . . . . ?
Mo2 Cu3 Mo1 C2 80.9(5) . . . . ?
Au2 Cu3 Mo1 C2 -80.9(5) . . . . ?
Au1 Cu3 Mo1 C2 -71.5(5) . . . . ?
Mo2 Cu3 Mo1 C1 -126.9(5) . . . . ?
Au2 Cu3 Mo1 C1 71.3(5) . . . . ?
Au1 Cu3 Mo1 C1 80.6(5) . . . . ?
Mo2 Cu3 Mo1 C8 -62.8(12) . . . . ?
Au2 Cu3 Mo1 C8 135.4(12) . . . . ?
Au1 Cu3 Mo1 C8 144.8(12) . . . . ?
Mo2 Cu3 Mo1 C4 -134.0(12) . . . . ?
Au2 Cu3 Mo1 C4 64.2(12) . . . . ?
Au1 Cu3 Mo1 C4 73.6(12) . . . . ?
Mo2 Cu3 Mo1 C5 159.8(9) . . . . ?
Au2 Cu3 Mo1 C5 -2.0(9) . . . . ?
Au1 Cu3 Mo1 C5 7.4(9) . . . . ?
Mo2 Cu3 Mo1 C7 17.9(13) . . . . ?
Au2 Cu3 Mo1 C7 -144.0(12) . . . . ?
Au1 Cu3 Mo1 C7 -134.6(12) . . . . ?
Mo2 Cu3 Mo1 C6 96.0(9) . . . . ?
Au2 Cu3 Mo1 C6 -65.8(9) . . . . ?
Au1 Cu3 Mo1 C6 -56.4(9) . . . . ?
Mo2 Cu3 Mo1 Au3 -112(100) . . . . ?
Au2 Cu3 Mo1 Au3 71(100) . . . . ?
Au1 Cu3 Mo1 Au3 73(100) . . . . ?
Mo2 Cu3 Mo1 Au1 152.45(15) . . . . ?
Au2 Cu3 Mo1 Au1 -9.38(7) . . . . ?
C2 Au1 Mo1 C3 -69.2(9) . . . . ?
Au Au1 Mo1 C3 18.6(7) . . . . ?
Cu Au1 Mo1 C3 18.6(7) . . . . ?
Mo4 Au1 Mo1 C3 -144.4(7) . . . . ?
Au3 Au1 Mo1 C3 2.9(7) . . . . ?
Cu3 Au1 Mo1 C3 2.9(7) . . . . ?
Au Au1 Mo1 C2 87.8(6) . . . . ?
Cu Au1 Mo1 C2 87.8(6) . . . . ?
Mo4 Au1 Mo1 C2 -75.2(6) . . . . ?
Au3 Au1 Mo1 C2 72.1(6) . . . . ?
Cu3 Au1 Mo1 C2 72.1(6) . . . . ?
C2 Au1 Mo1 C1 -140.3(8) . . . . ?
Au Au1 Mo1 C1 -52.5(5) . . . . ?
Cu Au1 Mo1 C1 -52.5(5) . . . . ?
Mo4 Au1 Mo1 C1 144.5(5) . . . . ?
Au3 Au1 Mo1 C1 -68.2(5) . . . . ?
Cu3 Au1 Mo1 C1 -68.2(5) . . . . ?
C2 Au1 Mo1 C8 132.7(11) . . . . ?
Au Au1 Mo1 C8 -139.4(9) . . . . ?
Cu Au1 Mo1 C8 -139.4(9) . . . . ?
Mo4 Au1 Mo1 C8 57.6(9) . . . . ?
Au3 Au1 Mo1 C8 -155.1(9) . . . . ?
Cu3 Au1 Mo1 C8 -155.1(9) . . . . ?
C2 Au1 Mo1 C4 140.0(8) . . . . ?
Au Au1 Mo1 C4 -132.1(5) . . . . ?
Cu Au1 Mo1 C4 -132.1(5) . . . . ?
Mo4 Au1 Mo1 C4 64.9(5) . . . . ?
Au3 Au1 Mo1 C4 -147.8(5) . . . . ?
Cu3 Au1 Mo1 C4 -147.8(5) . . . . ?
C2 Au1 Mo1 C5 112.0(8) . . . . ?
Au Au1 Mo1 C5 -160.2(5) . . . . ?
Cu Au1 Mo1 C5 -160.2(5) . . . . ?
Mo4 Au1 Mo1 C5 36.8(5) . . . . ?
Au3 Au1 Mo1 C5 -175.9(5) . . . . ?
Cu3 Au1 Mo1 C5 -175.9(5) . . . . ?
C2 Au1 Mo1 C7 81.0(10) . . . . ?
Au Au1 Mo1 C7 168.8(7) . . . . ?
Cu Au1 Mo1 C7 168.8(7) . . . . ?
Mo4 Au1 Mo1 C7 5.8(8) . . . . ?
Au3 Au1 Mo1 C7 153.1(7) . . . . ?
Cu3 Au1 Mo1 C7 153.1(7) . . . . ?
C2 Au1 Mo1 C6 81.7(8) . . . . ?
Au Au1 Mo1 C6 169.5(5) . . . . ?
Cu Au1 Mo1 C6 169.5(5) . . . . ?
Mo4 Au1 Mo1 C6 6.6(5) . . . . ?
Au3 Au1 Mo1 C6 153.9(5) . . . . ?
Cu3 Au1 Mo1 C6 153.9(5) . . . . ?
C2 Au1 Mo1 Au3 -72.1(6) . . . . ?
Au Au1 Mo1 Au3 15.68(11) . . . . ?
Cu Au1 Mo1 Au3 15.68(11) . . . . ?
Mo4 Au1 Mo1 Au3 -147.29(9) . . . . ?
Cu3 Au1 Mo1 Au3 0.0 . . . . ?
C2 Au1 Mo1 Cu3 -72.1(6) . . . . ?
Au Au1 Mo1 Cu3 15.68(11) . . . . ?
Cu Au1 Mo1 Cu3 15.68(11) . . . . ?
Mo4 Au1 Mo1 Cu3 -147.29(9) . . . . ?
Au3 Au1 Mo1 Cu3 0.0 . . . . ?
C17 Mo3 C19 O9 -135(17) . . . . ?
C18 Mo3 C19 O9 109(17) . . . . ?
C23 Mo3 C19 O9 11(17) . . . . ?
C24 Mo3 C19 O9 -24(17) . . . . ?
C20 Mo3 C19 O9 -48(17) . . . . ?
C22 Mo3 C19 O9 21(18) . . . . ?
C21 Mo3 C19 O9 -26(18) . . . . ?
Au Mo3 C19 O9 168(17) . . . . ?
Cu Mo3 C19 O9 168(17) . . . . ?
Au2 Mo3 C19 O9 175(17) . . . . ?
C27 Mo4 C29 C30 154.1(14) . . . . ?
C26 Mo4 C29 C30 69.1(15) . . . . ?
C25 Mo4 C29 C30 -116.5(15) . . . . ?
C28 Mo4 C29 C30 -111(2) . . . . ?
C31 Mo4 C29 C30 -36.3(13) . . . . ?
C32 Mo4 C29 C30 -76.5(15) . . . . ?
Cu Mo4 C29 C30 107.4(18) . . . . ?
Au Mo4 C29 C30 107.4(18) . . . . ?
Au1 Mo4 C29 C30 -5.5(17) . . . . ?
C27 Mo4 C29 C28 -94.9(15) . . . . ?
C26 Mo4 C29 C28 -179.8(14) . . . . ?
C25 Mo4 C29 C28 -5(2) . . . . ?
C30 Mo4 C29 C28 111(2) . . . . ?
C31 Mo4 C29 C28 74.7(15) . . . . ?
C32 Mo4 C29 C28 34.5(14) . . . . ?
Cu Mo4 C29 C28 -141.5(16) . . . . ?
Au Mo4 C29 C28 -141.5(16) . . . . ?
Au1 Mo4 C29 C28 105.5(14) . . . . ?
C17 Mo3 C20 C24 129.5(12) . . . . ?
C19 Mo3 C20 C24 43.3(13) . . . . ?
C18 Mo3 C20 C24 -87.7(16) . . . . ?
C23 Mo3 C20 C24 -37.0(10) . . . . ?
C22 Mo3 C20 C24 -79.5(12) . . . . ?
C21 Mo3 C20 C24 -117.1(16) . . . . ?
Au Mo3 C20 C24 143.8(9) . . . . ?
Cu Mo3 C20 C24 143.8(9) . . . . ?
Au2 Mo3 C20 C24 -167.5(10) . . . . ?
C17 Mo3 C20 C21 -113.4(12) . . . . ?
C19 Mo3 C20 C21 160.3(11) . . . . ?
C18 Mo3 C20 C21 29(2) . . . . ?
C23 Mo3 C20 C21 80.1(12) . . . . ?
C24 Mo3 C20 C21 117.1(16) . . . . ?
C22 Mo3 C20 C21 37.6(11) . . . . ?
Au Mo3 C20 C21 -99.1(12) . . . . ?
Cu Mo3 C20 C21 -99.1(12) . . . . ?
Au2 Mo3 C20 C21 -50.4(12) . . . . ?
C3 Mo1 C8 C4 -151.3(13) . . . . ?
C2 Mo1 C8 C4 115.4(15) . . . . ?
C1 Mo1 C8 C4 -61.9(13) . . . . ?
C5 Mo1 C8 C4 37.1(11) . . . . ?
C7 Mo1 C8 C4 114.6(17) . . . . ?
C6 Mo1 C8 C4 76.1(12) . . . . ?
Au3 Mo1 C8 C4 -116.6(12) . . . . ?
Cu3 Mo1 C8 C4 -116.6(12) . . . . ?
Au1 Mo1 C8 C4 12.5(17) . . . . ?
C3 Mo1 C8 C7 94.1(12) . . . . ?
C2 Mo1 C8 C7 0.8(17) . . . . ?
C1 Mo1 C8 C7 -176.5(11) . . . . ?
C4 Mo1 C8 C7 -114.6(17) . . . . ?
C5 Mo1 C8 C7 -77.5(12) . . . . ?
C6 Mo1 C8 C7 -38.5(11) . . . . ?
Au3 Mo1 C8 C7 128.8(11) . . . . ?
Cu3 Mo1 C8 C7 128.8(11) . . . . ?
Au1 Mo1 C8 C7 -102.1(13) . . . . ?
C27 Mo4 C26 O11 -72(11) . . . . ?
C25 Mo4 C26 O11 -160(11) . . . . ?
C30 Mo4 C26 O11 48(11) . . . . ?
C29 Mo4 C26 O11 16(11) . . . . ?
C28 Mo4 C26 O11 16(12) . . . . ?
C31 Mo4 C26 O11 77(11) . . . . ?
C32 Mo4 C26 O11 72(11) . . . . ?
Cu Mo4 C26 O11 -150(11) . . . . ?
Au Mo4 C26 O11 -150(11) . . . . ?
Au1 Mo4 C26 O11 144(11) . . . . ?
C27 Mo4 C26 Cu 78.0(6) . . . . ?
C25 Mo4 C26 Cu -9.7(8) . . . . ?
C30 Mo4 C26 Cu -161.9(7) . . . . ?
C29 Mo4 C26 Cu 166.1(6) . . . . ?
C28 Mo4 C26 Cu 166.0(10) . . . . ?
C31 Mo4 C26 Cu -133.0(5) . . . . ?
C32 Mo4 C26 Cu -137.6(11) . . . . ?
Au Mo4 C26 Cu 0.0 . . . . ?
Au1 Mo4 C26 Cu -66.2(3) . . . . ?
C27 Mo4 C26 Au 78.0(6) . . . . ?
C25 Mo4 C26 Au -9.7(8) . . . . ?
C30 Mo4 C26 Au -161.9(7) . . . . ?
C29 Mo4 C26 Au 166.1(6) . . . . ?
C28 Mo4 C26 Au 166.0(10) . . . . ?
C31 Mo4 C26 Au -133.0(5) . . . . ?
C32 Mo4 C26 Au -137.6(11) . . . . ?
Cu Mo4 C26 Au 0.0 . . . . ?
Au1 Mo4 C26 Au -66.2(3) . . . . ?
C25 Cu C26 O11 -177.1(14) . . . . ?
C17 Cu C26 O11 -13.9(14) . . . . ?
C18 Cu C26 O11 82.7(17) . . . . ?
Au2 Cu C26 O11 -62.0(16) . . . . ?
Mo4 Cu C26 O11 175.6(17) . . . . ?
Mo3 Cu C26 O11 24.4(16) . . . . ?
Au1 Cu C26 O11 -109.8(14) . . . . ?
C25 Cu C26 Mo4 7.4(6) . . . . ?
C17 Cu C26 Mo4 170.5(5) . . . . ?
C18 Cu C26 Mo4 -92.8(10) . . . . ?
Au2 Cu C26 Mo4 122.5(5) . . . . ?
Mo3 Cu C26 Mo4 -151.1(2) . . . . ?
Au1 Cu C26 Mo4 74.6(4) . . . . ?
C25 Cu C26 Au -97(100) . . . . ?
C17 Cu C26 Au 73(100) . . . . ?
C18 Cu C26 Au 126(100) . . . . ?
Au2 Cu C26 Au 53(100) . . . . ?
Mo4 Cu C26 Au -102(100) . . . . ?
Mo3 Cu C26 Au 96(100) . . . . ?
Au1 Cu C26 Au -59(100) . . . . ?
C25 Au C26 O11 -177.1(14) . . . . ?
C17 Au C26 O11 -13.9(14) . . . . ?
C18 Au C26 O11 82.7(17) . . . . ?
Au2 Au C26 O11 -62.0(16) . . . . ?
Mo4 Au C26 O11 175.6(17) . . . . ?
Mo3 Au C26 O11 24.4(16) . . . . ?
Au1 Au C26 O11 -109.8(14) . . . . ?
C25 Au C26 Mo4 7.4(6) . . . . ?
C17 Au C26 Mo4 170.5(5) . . . . ?
C18 Au C26 Mo4 -92.8(10) . . . . ?
Au2 Au C26 Mo4 122.5(5) . . . . ?
Mo3 Au C26 Mo4 -151.1(2) . . . . ?
Au1 Au C26 Mo4 74.6(4) . . . . ?
C25 Au C26 Cu -97(100) . . . . ?
C17 Au C26 Cu 73(100) . . . . ?
C18 Au C26 Cu 126(100) . . . . ?
Au2 Au C26 Cu 53(100) . . . . ?
Mo4 Au C26 Cu -102(100) . . . . ?
Mo3 Au C26 Cu 96(100) . . . . ?
Au1 Au C26 Cu -59(100) . . . . ?
C3 Mo1 C2 O2 -100(7) . . . . ?
C1 Mo1 C2 O2 168(7) . . . . ?
C8 Mo1 C2 O2 -9(8) . . . . ?
C4 Mo1 C2 O2 45(8) . . . . ?
C5 Mo1 C2 O2 51(7) . . . . ?
C7 Mo1 C2 O2 -9(7) . . . . ?
C6 Mo1 C2 O2 24(7) . . . . ?
Au3 Mo1 C2 O2 -164(8) . . . . ?
Cu3 Mo1 C2 O2 -164(8) . . . . ?
Au1 Mo1 C2 O2 124(8) . . . . ?
C3 Mo1 C2 Au1 135.5(5) . . . . ?
C1 Mo1 C2 Au1 43.4(7) . . . . ?
C8 Mo1 C2 Au1 -133.6(8) . . . . ?
C4 Mo1 C2 Au1 -79.2(11) . . . . ?
C5 Mo1 C2 Au1 -73.8(6) . . . . ?
C7 Mo1 C2 Au1 -133.1(5) . . . . ?
C6 Mo1 C2 Au1 -100.5(5) . . . . ?
Au3 Mo1 C2 Au1 71.7(3) . . . . ?
Cu3 Mo1 C2 Au1 71.7(3) . . . . ?
C3 Mo1 C2 Au3 63.8(5) . . . . ?
C1 Mo1 C2 Au3 -28.3(7) . . . . ?
C8 Mo1 C2 Au3 154.8(8) . . . . ?
C4 Mo1 C2 Au3 -150.9(10) . . . . ?
C5 Mo1 C2 Au3 -145.4(5) . . . . ?
C7 Mo1 C2 Au3 155.3(5) . . . . ?
C6 Mo1 C2 Au3 -172.1(5) . . . . ?
Cu3 Mo1 C2 Au3 0.0 . . . . ?
Au1 Mo1 C2 Au3 -71.7(3) . . . . ?
Au Au1 C2 O2 48.6(17) . . . . ?
Cu Au1 C2 O2 48.6(17) . . . . ?
Mo4 Au1 C2 O2 -23.9(17) . . . . ?
Mo1 Au1 C2 O2 -169.2(18) . . . . ?
Au3 Au1 C2 O2 113.1(16) . . . . ?
Cu3 Au1 C2 O2 113.1(16) . . . . ?
Au Au1 C2 Mo1 -142.3(3) . . . . ?
Cu Au1 C2 Mo1 -142.3(3) . . . . ?
Mo4 Au1 C2 Mo1 145.2(3) . . . . ?
Au3 Au1 C2 Mo1 -77.7(5) . . . . ?
Cu3 Au1 C2 Mo1 -77.7(5) . . . . ?
Au Au1 C2 Au3 -64.5(5) . . . . ?
Cu Au1 C2 Au3 -64.5(5) . . . . ?
Mo4 Au1 C2 Au3 -137.0(2) . . . . ?
Mo1 Au1 C2 Au3 77.7(5) . . . . ?
Cu3 Au1 C2 Au3 0.000(2) . . . . ?
C1 Au3 C2 O2 -164.6(14) . . . . ?
C9 Au3 C2 O2 2.2(14) . . . . ?
Mo2 Au3 C2 O2 22.2(16) . . . . ?
Mo1 Au3 C2 O2 176.2(17) . . . . ?
Au2 Au3 C2 O2 -50.2(14) . . . . ?
Au1 Au3 C2 O2 -105.3(14) . . . . ?
C1 Au3 C2 Mo1 19.2(5) . . . . ?
C9 Au3 C2 Mo1 -174.0(5) . . . . ?
Mo2 Au3 C2 Mo1 -153.97(19) . . . . ?
Au2 Au3 C2 Mo1 133.6(3) . . . . ?
Au1 Au3 C2 Mo1 78.5(4) . . . . ?
C1 Au3 C2 Au1 -59.3(4) . . . . ?
C9 Au3 C2 Au1 107.5(5) . . . . ?
Mo2 Au3 C2 Au1 127.5(2) . . . . ?
Mo1 Au3 C2 Au1 -78.5(4) . . . . ?
Au2 Au3 C2 Au1 55.1(4) . . . . ?
C9 Mo2 C11 O6 96(28) . . . . ?
C10 Mo2 C11 O6 -143(28) . . . . ?
C16 Mo2 C11 O6 -10(28) . . . . ?
C15 Mo2 C11 O6 -45(28) . . . . ?
C12 Mo2 C11 O6 12(29) . . . . ?
C13 Mo2 C11 O6 -8(29) . . . . ?
C14 Mo2 C11 O6 -54(29) . . . . ?
Au3 Mo2 C11 O6 150(28) . . . . ?
Cu3 Mo2 C11 O6 150(28) . . . . ?
Au2 Mo2 C11 O6 161(28) . . . . ?
C19 Mo3 C17 O7 86(6) . . . . ?
C18 Mo3 C17 O7 170(5) . . . . ?
C23 Mo3 C17 O7 -10(6) . . . . ?
C24 Mo3 C17 O7 -2(6) . . . . ?
C20 Mo3 C17 O7 -31(6) . . . . ?
C22 Mo3 C17 O7 -67(6) . . . . ?
C21 Mo3 C17 O7 -64(6) . . . . ?
Au Mo3 C17 O7 158(6) . . . . ?
Cu Mo3 C17 O7 158(6) . . . . ?
Au2 Mo3 C17 O7 -134(6) . . . . ?
C19 Mo3 C17 Cu -72.9(6) . . . . ?
C18 Mo3 C17 Cu 11.3(7) . . . . ?
C23 Mo3 C17 Cu -168.7(9) . . . . ?
C24 Mo3 C17 Cu -160.8(5) . . . . ?
C20 Mo3 C17 Cu 170.4(6) . . . . ?
C22 Mo3 C17 Cu 134.5(8) . . . . ?
C21 Mo3 C17 Cu 137.4(5) . . . . ?
Au Mo3 C17 Cu 0.000(2) . . . . ?
Au2 Mo3 C17 Cu 67.3(3) . . . . ?
C19 Mo3 C17 Au -72.9(6) . . . . ?
C18 Mo3 C17 Au 11.3(7) . . . . ?
C23 Mo3 C17 Au -168.7(9) . . . . ?
C24 Mo3 C17 Au -160.8(5) . . . . ?
C20 Mo3 C17 Au 170.4(6) . . . . ?
C22 Mo3 C17 Au 134.5(8) . . . . ?
C21 Mo3 C17 Au 137.4(5) . . . . ?
Cu Mo3 C17 Au 0.000(2) . . . . ?
Au2 Mo3 C17 Au 67.3(3) . . . . ?
C19 Mo3 C17 Au2 -140.2(6) . . . . ?
C18 Mo3 C17 Au2 -56.0(7) . . . . ?
C23 Mo3 C17 Au2 124.0(10) . . . . ?
C24 Mo3 C17 Au2 131.9(5) . . . . ?
C20 Mo3 C17 Au2 103.1(6) . . . . ?
C22 Mo3 C17 Au2 67.2(10) . . . . ?
C21 Mo3 C17 Au2 70.1(5) . . . . ?
Au Mo3 C17 Au2 -67.3(3) . . . . ?
Cu Mo3 C17 Au2 -67.3(3) . . . . ?
C25 Cu C17 O7 68(3) . . . . ?
C18 Cu C17 O7 177.3(13) . . . . ?
C26 Cu C17 O7 -42.2(13) . . . . ?
Au2 Cu C17 O7 107.9(13) . . . . ?
Mo4 Cu C17 O7 -31.7(16) . . . . ?
Mo3 Cu C17 O7 -174.2(16) . . . . ?
Au1 Cu C17 O7 23.5(13) . . . . ?
C25 Cu C17 Mo3 -118.1(18) . . . . ?
C18 Cu C17 Mo3 -8.4(6) . . . . ?
C26 Cu C17 Mo3 132.0(6) . . . . ?
Au2 Cu C17 Mo3 -77.9(4) . . . . ?
Mo4 Cu C17 Mo3 142.5(3) . . . . ?
Au1 Cu C17 Mo3 -162.2(3) . . . . ?
C25 Cu C17 Au 142(100) . . . . ?
C18 Cu C17 Au -76(100) . . . . ?
C26 Cu C17 Au 73(100) . . . . ?
Au2 Cu C17 Au -128(100) . . . . ?
Mo4 Cu C17 Au 81(100) . . . . ?
Mo3 Cu C17 Au -70(100) . . . . ?
Au1 Cu C17 Au 123(100) . . . . ?
C25 Cu C17 Au2 -40(2) . . . . ?
C18 Cu C17 Au2 69.4(4) . . . . ?
C26 Cu C17 Au2 -150.1(5) . . . . ?
Mo4 Cu C17 Au2 -139.6(3) . . . . ?
Mo3 Cu C17 Au2 77.9(5) . . . . ?
Au1 Cu C17 Au2 -84.4(2) . . . . ?
C25 Au C17 O7 68(3) . . . . ?
C18 Au C17 O7 177.3(13) . . . . ?
C26 Au C17 O7 -42.2(13) . . . . ?
Au2 Au C17 O7 107.9(13) . . . . ?
Mo4 Au C17 O7 -31.7(16) . . . . ?
Mo3 Au C17 O7 -174.2(16) . . . . ?
Au1 Au C17 O7 23.5(13) . . . . ?
C25 Au C17 Mo3 -118.1(18) . . . . ?
C18 Au C17 Mo3 -8.4(6) . . . . ?
C26 Au C17 Mo3 132.0(6) . . . . ?
Au2 Au C17 Mo3 -77.9(4) . . . . ?
Mo4 Au C17 Mo3 142.5(3) . . . . ?
Au1 Au C17 Mo3 -162.2(3) . . . . ?
C25 Au C17 Cu 142(100) . . . . ?
C18 Au C17 Cu -76(100) . . . . ?
C26 Au C17 Cu 73(100) . . . . ?
Au2 Au C17 Cu -128(100) . . . . ?
Mo4 Au C17 Cu 81(100) . . . . ?
Mo3 Au C17 Cu -70(100) . . . . ?
Au1 Au C17 Cu 123(100) . . . . ?
C25 Au C17 Au2 -40(2) . . . . ?
C18 Au C17 Au2 69.4(4) . . . . ?
C26 Au C17 Au2 -150.1(5) . . . . ?
Mo4 Au C17 Au2 -139.6(3) . . . . ?
Mo3 Au C17 Au2 77.9(5) . . . . ?
Au1 Au C17 Au2 -84.4(2) . . . . ?
C10 Au2 C17 O7 46.9(13) . . . . ?
C9 Au2 C17 O7 -42(2) . . . . ?
Cu Au2 C17 O7 -108.4(13) . . . . ?
Au Au2 C17 O7 -108.4(13) . . . . ?
Mo3 Au2 C17 O7 168.7(16) . . . . ?
Mo2 Au2 C17 O7 35.3(15) . . . . ?
Au3 Au2 C17 O7 -18.2(13) . . . . ?
Cu3 Au2 C17 O7 -18.2(13) . . . . ?
C10 Au2 C17 Mo3 -121.8(6) . . . . ?
C9 Au2 C17 Mo3 149.2(11) . . . . ?
Cu Au2 C17 Mo3 82.9(5) . . . . ?
Au Au2 C17 Mo3 82.9(5) . . . . ?
Mo2 Au2 C17 Mo3 -133.5(3) . . . . ?
Au3 Au2 C17 Mo3 173.1(3) . . . . ?
Cu3 Au2 C17 Mo3 173.1(3) . . . . ?
C10 Au2 C17 Cu 155.3(5) . . . . ?
C9 Au2 C17 Cu 66.3(14) . . . . ?
Au Au2 C17 Cu 0.000(3) . . . . ?
Mo3 Au2 C17 Cu -82.9(5) . . . . ?
Mo2 Au2 C17 Cu 143.6(3) . . . . ?
Au3 Au2 C17 Cu 90.2(3) . . . . ?
Cu3 Au2 C17 Cu 90.2(3) . . . . ?
C10 Au2 C17 Au 155.3(5) . . . . ?
C9 Au2 C17 Au 66.3(14) . . . . ?
Cu Au2 C17 Au 0.000(3) . . . . ?
Mo3 Au2 C17 Au -82.9(5) . . . . ?
Mo2 Au2 C17 Au 143.6(3) . . . . ?
Au3 Au2 C17 Au 90.2(3) . . . . ?
Cu3 Au2 C17 Au 90.2(3) . . . . ?
C11 Mo2 C16 C12 143.5(14) . . . . ?
C9 Mo2 C16 C12 57.2(15) . . . . ?
C10 Mo2 C16 C12 -126.8(15) . . . . ?
C15 Mo2 C16 C12 -115.1(18) . . . . ?
C13 Mo2 C16 C12 -35.1(12) . . . . ?
C14 Mo2 C16 C12 -77.4(14) . . . . ?
Au3 Mo2 C16 C12 -13.9(17) . . . . ?
Cu3 Mo2 C16 C12 -13.9(17) . . . . ?
Au2 Mo2 C16 C12 121.1(14) . . . . ?
C11 Mo2 C16 C15 -101.4(13) . . . . ?
C9 Mo2 C16 C15 172.3(13) . . . . ?
C10 Mo2 C16 C15 -11.7(17) . . . . ?
C12 Mo2 C16 C15 115.1(18) . . . . ?
C13 Mo2 C16 C15 80.0(13) . . . . ?
C14 Mo2 C16 C15 37.7(13) . . . . ?
Au3 Mo2 C16 C15 101.2(14) . . . . ?
Cu3 Mo2 C16 C15 101.2(14) . . . . ?
Au2 Mo2 C16 C15 -123.8(14) . . . . ?
C28 C29 C30 C31 2(2) . . . . ?
Mo4 C29 C30 C31 67.8(16) . . . . ?
C28 C29 C30 Mo4 -66.2(14) . . . . ?
C27 Mo4 C30 C29 -30.3(16) . . . . ?
C26 Mo4 C30 C29 -115.1(15) . . . . ?
C25 Mo4 C30 C29 106.8(18) . . . . ?
C28 Mo4 C30 C29 40.9(13) . . . . ?
C31 Mo4 C30 C29 117.8(18) . . . . ?
C32 Mo4 C30 C29 81.4(14) . . . . ?
Cu Mo4 C30 C29 -144.4(12) . . . . ?
Au Mo4 C30 C29 -144.4(12) . . . . ?
Au1 Mo4 C30 C29 175.8(13) . . . . ?
C27 Mo4 C30 C31 -148.1(13) . . . . ?
C26 Mo4 C30 C31 127.1(13) . . . . ?
C25 Mo4 C30 C31 -10.9(19) . . . . ?
C29 Mo4 C30 C31 -117.8(18) . . . . ?
C28 Mo4 C30 C31 -76.9(13) . . . . ?
C32 Mo4 C30 C31 -36.4(11) . . . . ?
Cu Mo4 C30 C31 97.8(13) . . . . ?
Au Mo4 C30 C31 97.8(13) . . . . ?
Au1 Mo4 C30 C31 58.0(12) . . . . ?
C26 Mo4 C27 O12 89(50) . . . . ?
C25 Mo4 C27 O12 -154(50) . . . . ?
C30 Mo4 C27 O12 1(50) . . . . ?
C29 Mo4 C27 O12 -16(50) . . . . ?
C28 Mo4 C27 O12 -52(50) . . . . ?
C31 Mo4 C27 O12 -32(50) . . . . ?
C32 Mo4 C27 O12 -68(50) . . . . ?
Cu Mo4 C27 O12 150(50) . . . . ?
Au Mo4 C27 O12 150(50) . . . . ?
Au1 Mo4 C27 O12 141(49) . . . . ?
C15 C16 C12 C13 -2(2) . . . . ?
Mo2 C16 C12 C13 64.4(13) . . . . ?
C15 C16 C12 Mo2 -66.2(12) . . . . ?
C11 Mo2 C12 C13 -157.8(13) . . . . ?
C9 Mo2 C12 C13 117.1(14) . . . . ?
C10 Mo2 C12 C13 -24(2) . . . . ?
C16 Mo2 C12 C13 -117.1(19) . . . . ?
C15 Mo2 C12 C13 -78.5(14) . . . . ?
C14 Mo2 C12 C13 -37.3(13) . . . . ?
Au3 Mo2 C12 C13 53.2(13) . . . . ?
Cu3 Mo2 C12 C13 53.2(13) . . . . ?
Au2 Mo2 C12 C13 108.4(15) . . . . ?
C11 Mo2 C12 C16 -40.7(15) . . . . ?
C9 Mo2 C12 C16 -125.7(14) . . . . ?
C10 Mo2 C12 C16 93.1(18) . . . . ?
C15 Mo2 C12 C16 38.6(13) . . . . ?
C13 Mo2 C12 C16 117.1(19) . . . . ?
C14 Mo2 C12 C16 79.8(14) . . . . ?
Au3 Mo2 C12 C16 170.3(12) . . . . ?
Cu3 Mo2 C12 C16 170.3(12) . . . . ?
Au2 Mo2 C12 C16 -134.5(11) . . . . ?
C7 C8 C4 C5 2(2) . . . . ?
Mo1 C8 C4 C5 -64.2(13) . . . . ?
C7 C8 C4 Mo1 65.7(13) . . . . ?
C3 Mo1 C4 C8 32.9(15) . . . . ?
C2 Mo1 C4 C8 -107.1(16) . . . . ?
C1 Mo1 C4 C8 120.4(13) . . . . ?
C5 Mo1 C4 C8 -116.3(17) . . . . ?
C7 Mo1 C4 C8 -38.5(11) . . . . ?
C6 Mo1 C4 C8 -81.8(13) . . . . ?
Au3 Mo1 C4 C8 126.7(12) . . . . ?
Cu3 Mo1 C4 C8 126.7(12) . . . . ?
Au1 Mo1 C4 C8 -171.5(12) . . . . ?
C3 Mo1 C4 C5 149.3(12) . . . . ?
C2 Mo1 C4 C5 9.2(19) . . . . ?
C1 Mo1 C4 C5 -123.2(13) . . . . ?
C8 Mo1 C4 C5 116.3(17) . . . . ?
C7 Mo1 C4 C5 77.8(12) . . . . ?
C6 Mo1 C4 C5 34.6(11) . . . . ?
Au3 Mo1 C4 C5 -117.0(11) . . . . ?
Cu3 Mo1 C4 C5 -117.0(11) . . . . ?
Au1 Mo1 C4 C5 -55.2(12) . . . . ?
C17 Mo3 C22 C21 5.0(16) . . . . ?
C19 Mo3 C22 C21 -137.9(12) . . . . ?
C18 Mo3 C22 C21 136.5(12) . . . . ?
C23 Mo3 C22 C21 -121.3(17) . . . . ?
C24 Mo3 C22 C21 -81.8(12) . . . . ?
C20 Mo3 C22 C21 -39.2(11) . . . . ?
Au Mo3 C22 C21 100.9(12) . . . . ?
Cu Mo3 C22 C21 100.9(12) . . . . ?
Au2 Mo3 C22 C21 61.1(11) . . . . ?
C17 Mo3 C22 C23 126.3(13) . . . . ?
C19 Mo3 C22 C23 -16.6(16) . . . . ?
C18 Mo3 C22 C23 -102.2(12) . . . . ?
C24 Mo3 C22 C23 39.5(10) . . . . ?
C20 Mo3 C22 C23 82.2(12) . . . . ?
C21 Mo3 C22 C23 121.3(17) . . . . ?
Au Mo3 C22 C23 -137.8(9) . . . . ?
Cu Mo3 C22 C23 -137.8(9) . . . . ?
Au2 Mo3 C22 C23 -177.5(11) . . . . ?
C2 Mo1 C3 O3 97(9) . . . . ?
C1 Mo1 C3 O3 -144(9) . . . . ?
C8 Mo1 C3 O3 -41(9) . . . . ?
C4 Mo1 C3 O3 -59(9) . . . . ?
C5 Mo1 C3 O3 -29(10) . . . . ?
C7 Mo1 C3 O3 -6(9) . . . . ?
C6 Mo1 C3 O3 9(10) . . . . ?
Au3 Mo1 C3 O3 156(10) . . . . ?
Cu3 Mo1 C3 O3 156(10) . . . . ?
Au1 Mo1 C3 O3 153(9) . . . . ?
C21 C22 C23 C24 -2(2) . . . . ?
Mo3 C22 C23 C24 -66.2(13) . . . . ?
C21 C22 C23 Mo3 64.2(15) . . . . ?
C17 Mo3 C23 C24 12.7(18) . . . . ?
C19 Mo3 C23 C24 -80.6(11) . . . . ?
C18 Mo3 C23 C24 -167.2(11) . . . . ?
C20 Mo3 C23 C24 37.1(10) . . . . ?
C22 Mo3 C23 C24 112.0(16) . . . . ?
C21 Mo3 C23 C24 78.4(11) . . . . ?
Au Mo3 C23 C24 -144.0(9) . . . . ?
Cu Mo3 C23 C24 -144.0(9) . . . . ?
Au2 Mo3 C23 C24 115.3(10) . . . . ?
C17 Mo3 C23 C22 -99.3(16) . . . . ?
C19 Mo3 C23 C22 167.4(13) . . . . ?
C18 Mo3 C23 C22 80.7(13) . . . . ?
C24 Mo3 C23 C22 -112.0(16) . . . . ?
C20 Mo3 C23 C22 -74.9(13) . . . . ?
C21 Mo3 C23 C22 -33.6(12) . . . . ?
Au Mo3 C23 C22 104.0(14) . . . . ?
Cu Mo3 C23 C22 104.0(14) . . . . ?
Au2 Mo3 C23 C22 3.2(14) . . . . ?
C27 Mo4 C25 O10 86(8) . . . . ?
C26 Mo4 C25 O10 171(8) . . . . ?
C30 Mo4 C25 O10 -58(8) . . . . ?
C29 Mo4 C25 O10 -3(8) . . . . ?
C28 Mo4 C25 O10 -7(8) . . . . ?
C31 Mo4 C25 O10 -65(8) . . . . ?
C32 Mo4 C25 O10 -37(8) . . . . ?
Cu Mo4 C25 O10 160(8) . . . . ?
Au Mo4 C25 O10 160(8) . . . . ?
Au1 Mo4 C25 O10 -135(8) . . . . ?
C27 Mo4 C25 Cu -74.7(6) . . . . ?
C26 Mo4 C25 Cu 10.1(8) . . . . ?
C30 Mo4 C25 Cu 141.4(10) . . . . ?
C29 Mo4 C25 Cu -163.8(9) . . . . ?
C28 Mo4 C25 Cu -167.1(7) . . . . ?
C31 Mo4 C25 Cu 134.9(5) . . . . ?
C32 Mo4 C25 Cu 162.7(7) . . . . ?
Au Mo4 C25 Cu 0.000(1) . . . . ?
Au1 Mo4 C25 Cu 64.8(3) . . . . ?
C27 Mo4 C25 Au -74.7(6) . . . . ?
C26 Mo4 C25 Au 10.1(8) . . . . ?
C30 Mo4 C25 Au 141.4(10) . . . . ?
C29 Mo4 C25 Au -163.8(9) . . . . ?
C28 Mo4 C25 Au -167.1(7) . . . . ?
C31 Mo4 C25 Au 134.9(5) . . . . ?
C32 Mo4 C25 Au 162.7(7) . . . . ?
Cu Mo4 C25 Au 0.000(1) . . . . ?
Au1 Mo4 C25 Au 64.8(3) . . . . ?
C17 Cu C25 O10 66(3) . . . . ?
C18 Cu C25 O10 -42.6(15) . . . . ?
C26 Cu C25 O10 176.7(14) . . . . ?
Au2 Cu C25 O10 30.2(15) . . . . ?
Mo4 Cu C25 O10 -176.0(17) . . . . ?
Mo3 Cu C25 O10 -32.7(18) . . . . ?
Au1 Cu C25 O10 113.6(14) . . . . ?
C17 Cu C25 Mo4 -117.8(18) . . . . ?
C18 Cu C25 Mo4 133.4(5) . . . . ?
C26 Cu C25 Mo4 -7.3(6) . . . . ?
Au2 Cu C25 Mo4 -153.8(3) . . . . ?
Mo3 Cu C25 Mo4 143.3(3) . . . . ?
Au1 Cu C25 Mo4 -70.5(4) . . . . ?
C17 Cu C25 Au 142(100) . . . . ?
C18 Cu C25 Au 66(100) . . . . ?
C26 Cu C25 Au -83(100) . . . . ?
Au2 Cu C25 Au 123(100) . . . . ?
Mo4 Cu C25 Au -77(100) . . . . ?
Mo3 Cu C25 Au 74(100) . . . . ?
Au1 Cu C25 Au -131(100) . . . . ?
C17 Au C25 O10 66(3) . . . . ?
C18 Au C25 O10 -42.6(15) . . . . ?
C26 Au C25 O10 176.7(14) . . . . ?
Au2 Au C25 O10 30.2(15) . . . . ?
Mo4 Au C25 O10 -176.0(17) . . . . ?
Mo3 Au C25 O10 -32.7(18) . . . . ?
Au1 Au C25 O10 113.6(14) . . . . ?
C17 Au C25 Mo4 -117.8(18) . . . . ?
C18 Au C25 Mo4 133.4(5) . . . . ?
C26 Au C25 Mo4 -7.3(6) . . . . ?
Au2 Au C25 Mo4 -153.8(3) . . . . ?
Mo3 Au C25 Mo4 143.3(3) . . . . ?
Au1 Au C25 Mo4 -70.5(4) . . . . ?
C17 Au C25 Cu 142(100) . . . . ?
C18 Au C25 Cu 66(100) . . . . ?
C26 Au C25 Cu -83(100) . . . . ?
Au2 Au C25 Cu 123(100) . . . . ?
Mo4 Au C25 Cu -77(100) . . . . ?
Mo3 Au C25 Cu 74(100) . . . . ?
Au1 Au C25 Cu -131(100) . . . . ?
C4 C8 C7 C6 -2(2) . . . . ?
Mo1 C8 C7 C6 64.0(13) . . . . ?
C4 C8 C7 Mo1 -65.7(12) . . . . ?
C3 Mo1 C7 C8 -85.3(12) . . . . ?
C2 Mo1 C7 C8 -179.4(12) . . . . ?
C1 Mo1 C7 C8 5.2(16) . . . . ?
C4 Mo1 C7 C8 37.7(12) . . . . ?
C5 Mo1 C7 C8 79.1(12) . . . . ?
C6 Mo1 C7 C8 115.3(16) . . . . ?
Au3 Mo1 C7 C8 -124.9(12) . . . . ?
Cu3 Mo1 C7 C8 -124.9(12) . . . . ?
Au1 Mo1 C7 C8 116.5(12) . . . . ?
C3 Mo1 C7 C6 159.4(12) . . . . ?
C2 Mo1 C7 C6 65.3(13) . . . . ?
C1 Mo1 C7 C6 -110.1(14) . . . . ?
C8 Mo1 C7 C6 -115.3(16) . . . . ?
C4 Mo1 C7 C6 -77.6(13) . . . . ?
C5 Mo1 C7 C6 -36.2(11) . . . . ?
Au3 Mo1 C7 C6 119.8(11) . . . . ?
Cu3 Mo1 C7 C6 119.8(11) . . . . ?
Au1 Mo1 C7 C6 1.2(15) . . . . ?
C27 Mo4 C32 C28 30.0(19) . . . . ?
C26 Mo4 C32 C28 -106.5(18) . . . . ?
C25 Mo4 C32 C28 118.2(16) . . . . ?
C30 Mo4 C32 C28 -77.3(15) . . . . ?
C29 Mo4 C32 C28 -36.6(14) . . . . ?
C31 Mo4 C32 C28 -114(2) . . . . ?
Cu Mo4 C32 C28 141.3(11) . . . . ?
Au Mo4 C32 C28 141.3(11) . . . . ?
Au1 Mo4 C32 C28 -169.7(14) . . . . ?
C27 Mo4 C32 C31 144.2(13) . . . . ?
C26 Mo4 C32 C31 8(2) . . . . ?
C25 Mo4 C32 C31 -127.6(14) . . . . ?
C30 Mo4 C32 C31 36.9(12) . . . . ?
C29 Mo4 C32 C31 77.6(14) . . . . ?
C28 Mo4 C32 C31 114(2) . . . . ?
Cu Mo4 C32 C31 -104.5(14) . . . . ?
Au Mo4 C32 C31 -104.5(14) . . . . ?
Au1 Mo4 C32 C31 -55.5(13) . . . . ?
C16 C12 C13 C14 2(2) . . . . ?
Mo2 C12 C13 C14 63.6(14) . . . . ?
C16 C12 C13 Mo2 -62.1(12) . . . . ?
C11 Mo2 C13 C12 35(2) . . . . ?
C9 Mo2 C13 C12 -64.5(14) . . . . ?
C10 Mo2 C13 C12 164.9(13) . . . . ?
C16 Mo2 C13 C12 37.5(13) . . . . ?
C15 Mo2 C13 C12 80.7(14) . . . . ?
C14 Mo2 C13 C12 118.1(18) . . . . ?
Au3 Mo2 C13 C12 -128.0(13) . . . . ?
Cu3 Mo2 C13 C12 -128.0(13) . . . . ?
Au2 Mo2 C13 C12 -125.8(12) . . . . ?
C11 Mo2 C13 C14 -82.8(19) . . . . ?
C9 Mo2 C13 C14 177.4(13) . . . . ?
C10 Mo2 C13 C14 46.8(14) . . . . ?
C16 Mo2 C13 C14 -80.6(13) . . . . ?
C15 Mo2 C13 C14 -37.4(12) . . . . ?
C12 Mo2 C13 C14 -118.1(18) . . . . ?
Au3 Mo2 C13 C14 113.9(13) . . . . ?
Cu3 Mo2 C13 C14 113.9(13) . . . . ?
Au2 Mo2 C13 C14 116.1(11) . . . . ?
C29 C30 C31 C32 -2(2) . . . . ?
Mo4 C30 C31 C32 63.4(15) . . . . ?
C29 C30 C31 Mo4 -65.7(16) . . . . ?
C28 C32 C31 C30 2(2) . . . . ?
Mo4 C32 C31 C30 -60.5(14) . . . . ?
C28 C32 C31 Mo4 62.6(14) . . . . ?
C27 Mo4 C31 C30 55(2) . . . . ?
C26 Mo4 C31 C30 -58.3(13) . . . . ?
C25 Mo4 C31 C30 172.9(13) . . . . ?
C29 Mo4 C31 C30 36.2(12) . . . . ?
C28 Mo4 C31 C30 79.2(13) . . . . ?
C32 Mo4 C31 C30 117.0(17) . . . . ?
Cu Mo4 C31 C30 -126.9(10) . . . . ?
Au Mo4 C31 C30 -126.9(10) . . . . ?
Au1 Mo4 C31 C30 -120.1(13) . . . . ?
C27 Mo4 C31 C32 -62(2) . . . . ?
C26 Mo4 C31 C32 -175.3(13) . . . . ?
C25 Mo4 C31 C32 55.9(14) . . . . ?
C30 Mo4 C31 C32 -117.0(17) . . . . ?
C29 Mo4 C31 C32 -80.8(13) . . . . ?
C28 Mo4 C31 C32 -37.8(12) . . . . ?
Cu Mo4 C31 C32 116.1(11) . . . . ?
Au Mo4 C31 C32 116.1(11) . . . . ?
Au1 Mo4 C31 C32 122.9(13) . . . . ?
C22 C23 C24 C20 3(2) . . . . ?
Mo3 C23 C24 C20 -63.5(12) . . . . ?
C22 C23 C24 Mo3 66.4(12) . . . . ?
C21 C20 C24 C23 -3(2) . . . . ?
Mo3 C20 C24 C23 63.0(13) . . . . ?
C21 C20 C24 Mo3 -65.8(13) . . . . ?
C17 Mo3 C24 C23 -172.3(11) . . . . ?
C19 Mo3 C24 C23 100.8(11) . . . . ?
C18 Mo3 C24 C23 17.3(14) . . . . ?
C20 Mo3 C24 C23 -117.0(15) . . . . ?
C22 Mo3 C24 C23 -40.0(12) . . . . ?
C21 Mo3 C24 C23 -80.2(12) . . . . ?
Au Mo3 C24 C23 135.3(12) . . . . ?
Cu Mo3 C24 C23 135.3(12) . . . . ?
Au2 Mo3 C24 C23 -99.3(12) . . . . ?
C17 Mo3 C24 C20 -55.3(12) . . . . ?
C19 Mo3 C24 C20 -142.2(12) . . . . ?
C18 Mo3 C24 C20 134.3(12) . . . . ?
C23 Mo3 C24 C20 117.0(15) . . . . ?
C22 Mo3 C24 C20 77.0(12) . . . . ?
C21 Mo3 C24 C20 36.9(11) . . . . ?
Au Mo3 C24 C20 -107.7(14) . . . . ?
Cu Mo3 C24 C20 -107.7(14) . . . . ?
Au2 Mo3 C24 C20 17.7(14) . . . . ?
C11 Mo2 C9 O4 -78(8) . . . . ?
C10 Mo2 C9 O4 -168(8) . . . . ?
C16 Mo2 C9 O4 8(9) . . . . ?
C15 Mo2 C9 O4 15(9) . . . . ?
C12 Mo2 C9 O4 37(8) . . . . ?
C13 Mo2 C9 O4 66(8) . . . . ?
C14 Mo2 C9 O4 68(9) . . . . ?
Au3 Mo2 C9 O4 143(9) . . . . ?
Cu3 Mo2 C9 O4 143(9) . . . . ?
Au2 Mo2 C9 O4 -148(9) . . . . ?
C11 Mo2 C9 Au2 70.0(6) . . . . ?
C10 Mo2 C9 Au2 -20.7(9) . . . . ?
C16 Mo2 C9 Au2 155.9(5) . . . . ?
C15 Mo2 C9 Au2 163.2(10) . . . . ?
C12 Mo2 C9 Au2 -175.2(7) . . . . ?
C13 Mo2 C9 Au2 -146.0(6) . . . . ?
C14 Mo2 C9 Au2 -143.8(8) . . . . ?
Au3 Mo2 C9 Au2 -69.2(3) . . . . ?
Cu3 Mo2 C9 Au2 -69.2(3) . . . . ?
C11 Mo2 C9 Au3 139.2(6) . . . . ?
C10 Mo2 C9 Au3 48.5(8) . . . . ?
C16 Mo2 C9 Au3 -134.9(5) . . . . ?
C15 Mo2 C9 Au3 -127.6(11) . . . . ?
C12 Mo2 C9 Au3 -106.1(6) . . . . ?
C13 Mo2 C9 Au3 -76.8(6) . . . . ?
C14 Mo2 C9 Au3 -74.7(9) . . . . ?
Cu3 Mo2 C9 Au3 0.0 . . . . ?
Au2 Mo2 C9 Au3 69.2(3) . . . . ?
C10 Au2 C9 O4 -172.7(17) . . . . ?
C17 Au2 C9 O4 -82(2) . . . . ?
Cu Au2 C9 O4 -28.7(17) . . . . ?
Au Au2 C9 O4 -28.7(17) . . . . ?
Mo3 Au2 C9 O4 39(2) . . . . ?
Mo2 Au2 C9 O4 173.0(19) . . . . ?
Au3 Au2 C9 O4 -110.2(16) . . . . ?
Cu3 Au2 C9 O4 -110.2(16) . . . . ?
C10 Au2 C9 Mo2 14.3(6) . . . . ?
C17 Au2 C9 Mo2 105.1(12) . . . . ?
Cu Au2 C9 Mo2 158.3(3) . . . . ?
Au Au2 C9 Mo2 158.3(3) . . . . ?
Mo3 Au2 C9 Mo2 -133.5(7) . . . . ?
Au3 Au2 C9 Mo2 76.8(5) . . . . ?
Cu3 Au2 C9 Mo2 76.8(5) . . . . ?
C10 Au2 C9 Au3 -62.6(5) . . . . ?
C17 Au2 C9 Au3 28.2(14) . . . . ?
Cu Au2 C9 Au3 81.5(3) . . . . ?
Au Au2 C9 Au3 81.5(3) . . . . ?
Mo3 Au2 C9 Au3 149.6(7) . . . . ?
Mo2 Au2 C9 Au3 -76.8(5) . . . . ?
Cu3 Au2 C9 Au3 0.000(1) . . . . ?
C1 Au3 C9 O4 57(3) . . . . ?
C2 Au3 C9 O4 -14.7(15) . . . . ?
Mo2 Au3 C9 O4 -172.1(18) . . . . ?
Mo1 Au3 C9 O4 -20.4(18) . . . . ?
Au2 Au3 C9 O4 109.8(16) . . . . ?
Au1 Au3 C9 O4 40.0(16) . . . . ?
C1 Au3 C9 Mo2 -131(2) . . . . ?
C2 Au3 C9 Mo2 157.4(5) . . . . ?
Mo1 Au3 C9 Mo2 151.6(2) . . . . ?
Au2 Au3 C9 Mo2 -78.1(4) . . . . ?
Au1 Au3 C9 Mo2 -147.9(3) . . . . ?
C1 Au3 C9 Au2 -53(3) . . . . ?
C2 Au3 C9 Au2 -124.5(4) . . . . ?
Mo2 Au3 C9 Au2 78.1(4) . . . . ?
Mo1 Au3 C9 Au2 -130.2(3) . . . . ?
Au1 Au3 C9 Au2 -69.8(3) . . . . ?
C3 Mo1 C1 O1 103(9) . . . . ?
C2 Mo1 C1 O1 -163(9) . . . . ?
C8 Mo1 C1 O1 15(9) . . . . ?
C4 Mo1 C1 O1 -15(9) . . . . ?
C5 Mo1 C1 O1 -45(9) . . . . ?
C7 Mo1 C1 O1 12(9) . . . . ?
C6 Mo1 C1 O1 -43(9) . . . . ?
Au3 Mo1 C1 O1 168(9) . . . . ?
Cu3 Mo1 C1 O1 168(9) . . . . ?
Au1 Mo1 C1 O1 -123(9) . . . . ?
C3 Mo1 C1 Au3 -65.9(5) . . . . ?
C2 Mo1 C1 Au3 28.5(7) . . . . ?
C8 Mo1 C1 Au3 -153.6(5) . . . . ?
C4 Mo1 C1 Au3 176.2(7) . . . . ?
C5 Mo1 C1 Au3 146.7(5) . . . . ?
C7 Mo1 C1 Au3 -156.6(7) . . . . ?
C6 Mo1 C1 Au3 148.1(8) . . . . ?
Cu3 Mo1 C1 Au3 0.0 . . . . ?
Au1 Mo1 C1 Au3 69.0(2) . . . . ?
C2 Au3 C1 O1 163.2(15) . . . . ?
C9 Au3 C1 O1 91(3) . . . . ?
Mo2 Au3 C1 O1 -25.9(18) . . . . ?
Mo1 Au3 C1 O1 -177.8(17) . . . . ?
Au2 Au3 C1 O1 43.9(15) . . . . ?
Au1 Au3 C1 O1 109.6(15) . . . . ?
C2 Au3 C1 Mo1 -19.0(5) . . . . ?
C9 Au3 C1 Mo1 -91(2) . . . . ?
Mo2 Au3 C1 Mo1 151.9(3) . . . . ?
Au2 Au3 C1 Mo1 -138.3(3) . . . . ?
Au1 Au3 C1 Mo1 -72.7(4) . . . . ?
C23 C22 C21 C20 0(2) . . . . ?
Mo3 C22 C21 C20 61.9(12) . . . . ?
C23 C22 C21 Mo3 -61.6(15) . . . . ?
C24 C20 C21 C22 2(2) . . . . ?
Mo3 C20 C21 C22 -62.3(13) . . . . ?
C24 C20 C21 Mo3 63.8(12) . . . . ?
C17 Mo3 C21 C22 -176.4(12) . . . . ?
C19 Mo3 C21 C22 78.7(18) . . . . ?
C18 Mo3 C21 C22 -49.5(13) . . . . ?
C23 Mo3 C21 C22 35.4(11) . . . . ?
C24 Mo3 C21 C22 76.9(12) . . . . ?
C20 Mo3 C21 C22 114.0(16) . . . . ?
Au Mo3 C21 C22 -120.3(10) . . . . ?
Cu Mo3 C21 C22 -120.3(10) . . . . ?
Au2 Mo3 C21 C22 -116.7(12) . . . . ?
C17 Mo3 C21 C20 69.6(12) . . . . ?
C19 Mo3 C21 C20 -35(2) . . . . ?
C18 Mo3 C21 C20 -163.4(12) . . . . ?
C23 Mo3 C21 C20 -78.6(12) . . . . ?
C24 Mo3 C21 C20 -37.1(11) . . . . ?
C22 Mo3 C21 C20 -114.0(16) . . . . ?
Au Mo3 C21 C20 125.7(10) . . . . ?
Cu Mo3 C21 C20 125.7(10) . . . . ?
Au2 Mo3 C21 C20 129.3(12) . . . . ?
C11 Mo2 C10 O5 103(11) . . . . ?
C9 Mo2 C10 O5 -169(11) . . . . ?
C16 Mo2 C10 O5 16(11) . . . . ?
C15 Mo2 C10 O5 9(11) . . . . ?
C12 Mo2 C10 O5 -36(12) . . . . ?
C13 Mo2 C10 O5 -49(11) . . . . ?
C14 Mo2 C10 O5 -24(11) . . . . ?
Au3 Mo2 C10 O5 -123(11) . . . . ?
Cu3 Mo2 C10 O5 -123(11) . . . . ?
Au2 Mo2 C10 O5 170(11) . . . . ?
C11 Mo2 C10 Au2 -66.3(6) . . . . ?
C9 Mo2 C10 Au2 21.8(9) . . . . ?
C16 Mo2 C10 Au2 -153.7(7) . . . . ?
C15 Mo2 C10 Au2 -160.6(6) . . . . ?
C12 Mo2 C10 Au2 154.9(11) . . . . ?
C13 Mo2 C10 Au2 141.1(5) . . . . ?
C14 Mo2 C10 Au2 166.1(8) . . . . ?
Au3 Mo2 C10 Au2 67.6(3) . . . . ?
Cu3 Mo2 C10 Au2 67.6(3) . . . . ?
C17 Au2 C10 O5 13.2(18) . . . . ?
C9 Au2 C10 O5 168.0(18) . . . . ?
Cu Au2 C10 O5 45(2) . . . . ?
Au Au2 C10 O5 45(2) . . . . ?
Mo3 Au2 C10 O5 -25.6(19) . . . . ?
Mo2 Au2 C10 O5 -178(2) . . . . ?
Au3 Au2 C10 O5 112.2(18) . . . . ?
Cu3 Au2 C10 O5 112.2(18) . . . . ?
C17 Au2 C10 Mo2 -168.7(6) . . . . ?
C9 Au2 C10 Mo2 -13.9(6) . . . . ?
Cu Au2 C10 Mo2 -137.4(3) . . . . ?
Au Au2 C10 Mo2 -137.4(3) . . . . ?
Mo3 Au2 C10 Mo2 152.4(3) . . . . ?
Au3 Au2 C10 Mo2 -69.8(4) . . . . ?
Cu3 Au2 C10 Mo2 -69.8(4) . . . . ?
C12 C16 C15 C14 1.3(19) . . . . ?
Mo2 C16 C15 C14 -65.9(12) . . . . ?
C12 C16 C15 Mo2 67.1(12) . . . . ?
C11 Mo2 C15 C14 -167.0(15) . . . . ?
C9 Mo2 C15 C14 102.2(19) . . . . ?
C10 Mo2 C15 C14 -74.5(15) . . . . ?
C16 Mo2 C15 C14 114.2(19) . . . . ?
C12 Mo2 C15 C14 76.8(14) . . . . ?
C13 Mo2 C15 C14 38.2(13) . . . . ?
Au3 Mo2 C15 C14 -1.6(18) . . . . ?
Cu3 Mo2 C15 C14 -1.6(18) . . . . ?
Au2 Mo2 C15 C14 -110.1(15) . . . . ?
C11 Mo2 C15 C16 78.9(13) . . . . ?
C9 Mo2 C15 C16 -12(2) . . . . ?
C10 Mo2 C15 C16 171.4(13) . . . . ?
C12 Mo2 C15 C16 -37.4(12) . . . . ?
C13 Mo2 C15 C16 -76.0(13) . . . . ?
C14 Mo2 C15 C16 -114.2(19) . . . . ?
Au3 Mo2 C15 C16 -115.8(13) . . . . ?
Cu3 Mo2 C15 C16 -115.8(13) . . . . ?
Au2 Mo2 C15 C16 135.7(11) . . . . ?
C8 C7 C6 C5 1(2) . . . . ?
Mo1 C7 C6 C5 64.8(13) . . . . ?
C8 C7 C6 Mo1 -63.5(13) . . . . ?
C3 Mo1 C6 C5 -139.9(12) . . . . ?
C2 Mo1 C6 C5 128.0(13) . . . . ?
C1 Mo1 C6 C5 -2.4(17) . . . . ?
C8 Mo1 C6 C5 -77.1(13) . . . . ?
C4 Mo1 C6 C5 -36.2(12) . . . . ?
C7 Mo1 C6 C5 -114.7(18) . . . . ?
Au3 Mo1 C6 C5 114.6(12) . . . . ?
Cu3 Mo1 C6 C5 114.6(12) . . . . ?
Au1 Mo1 C6 C5 66.2(12) . . . . ?
C3 Mo1 C6 C7 -25.2(15) . . . . ?
C2 Mo1 C6 C7 -117.3(12) . . . . ?
C1 Mo1 C6 C7 112.3(13) . . . . ?
C8 Mo1 C6 C7 37.6(11) . . . . ?
C4 Mo1 C6 C7 78.5(13) . . . . ?
C5 Mo1 C6 C7 114.7(18) . . . . ?
Au3 Mo1 C6 C7 -130.7(11) . . . . ?
Cu3 Mo1 C6 C7 -130.7(11) . . . . ?
Au1 Mo1 C6 C7 -179.1(11) . . . . ?
C31 C32 C28 C29 -1(2) . . . . ?
Mo4 C32 C28 C29 63.3(15) . . . . ?
C31 C32 C28 Mo4 -64.5(14) . . . . ?
C30 C29 C28 C32 0(2) . . . . ?
Mo4 C29 C28 C32 -66.1(16) . . . . ?
C30 C29 C28 Mo4 66.0(14) . . . . ?
C27 Mo4 C28 C32 -155.1(16) . . . . ?
C26 Mo4 C28 C32 119.5(17) . . . . ?
C25 Mo4 C28 C32 -64.4(16) . . . . ?
C30 Mo4 C28 C32 80.1(17) . . . . ?
C29 Mo4 C28 C32 119(2) . . . . ?
C31 Mo4 C28 C32 38.2(15) . . . . ?
Cu Mo4 C28 C32 -93(2) . . . . ?
Au Mo4 C28 C32 -93(2) . . . . ?
Au1 Mo4 C28 C32 13.4(18) . . . . ?
C27 Mo4 C28 C29 85.6(15) . . . . ?
C26 Mo4 C28 C29 0(2) . . . . ?
C25 Mo4 C28 C29 176.3(14) . . . . ?
C30 Mo4 C28 C29 -39.2(13) . . . . ?
C31 Mo4 C28 C29 -81.1(15) . . . . ?
C32 Mo4 C28 C29 -119(2) . . . . ?
Cu Mo4 C28 C29 148.1(12) . . . . ?
Au Mo4 C28 C29 148.1(12) . . . . ?
Au1 Mo4 C28 C29 -105.9(14) . . . . ?
C16 C15 C14 C13 -0.4(19) . . . . ?
Mo2 C15 C14 C13 -64.0(13) . . . . ?
C16 C15 C14 Mo2 63.6(11) . . . . ?
C12 C13 C14 C15 -1(2) . . . . ?
Mo2 C13 C14 C15 63.5(13) . . . . ?
C12 C13 C14 Mo2 -64.2(14) . . . . ?
C11 Mo2 C14 C15 16.5(18) . . . . ?
C9 Mo2 C14 C15 -118.8(16) . . . . ?
C10 Mo2 C14 C15 107.0(15) . . . . ?
C16 Mo2 C14 C15 -39.2(12) . . . . ?
C12 Mo2 C14 C15 -80.7(14) . . . . ?
C13 Mo2 C14 C15 -115.2(18) . . . . ?
Au3 Mo2 C14 C15 178.8(13) . . . . ?
Cu3 Mo2 C14 C15 178.8(13) . . . . ?
Au2 Mo2 C14 C15 127.8(11) . . . . ?
C11 Mo2 C14 C13 131.7(14) . . . . ?
C9 Mo2 C14 C13 -3.6(18) . . . . ?
C10 Mo2 C14 C13 -137.8(14) . . . . ?
C16 Mo2 C14 C13 76.0(13) . . . . ?
C15 Mo2 C14 C13 115.2(18) . . . . ?
C12 Mo2 C14 C13 34.4(12) . . . . ?
Au3 Mo2 C14 C13 -66.0(12) . . . . ?
Cu3 Mo2 C14 C13 -66.0(12) . . . . ?
Au2 Mo2 C14 C13 -117.0(13) . . . . ?
C17 Mo3 C18 O8 -169(7) . . . . ?
C19 Mo3 C18 O8 -83(8) . . . . ?
C23 Mo3 C18 O8 11(8) . . . . ?
C24 Mo3 C18 O8 1(8) . . . . ?
C20 Mo3 C18 O8 54(8) . . . . ?
C22 Mo3 C18 O8 47(8) . . . . ?
C21 Mo3 C18 O8 72(8) . . . . ?
Au Mo3 C18 O8 -157(8) . . . . ?
Cu Mo3 C18 O8 -157(8) . . . . ?
Au2 Mo3 C18 O8 141(8) . . . . ?
C17 Mo3 C18 Cu -11.2(7) . . . . ?
C19 Mo3 C18 Cu 73.9(5) . . . . ?
C23 Mo3 C18 Cu 168.8(5) . . . . ?
C24 Mo3 C18 Cu 158.7(6) . . . . ?
C20 Mo3 C18 Cu -148.7(11) . . . . ?
C22 Mo3 C18 Cu -155.6(7) . . . . ?
C21 Mo3 C18 Cu -130.3(5) . . . . ?
Au Mo3 C18 Cu 0.000(2) . . . . ?
Au2 Mo3 C18 Cu -61.5(3) . . . . ?
C17 Mo3 C18 Au -11.2(7) . . . . ?
C19 Mo3 C18 Au 73.9(5) . . . . ?
C23 Mo3 C18 Au 168.8(5) . . . . ?
C24 Mo3 C18 Au 158.7(6) . . . . ?
C20 Mo3 C18 Au -148.7(11) . . . . ?
C22 Mo3 C18 Au -155.6(7) . . . . ?
C21 Mo3 C18 Au -130.3(5) . . . . ?
Cu Mo3 C18 Au 0.000(2) . . . . ?
Au2 Mo3 C18 Au -61.5(3) . . . . ?
C25 Cu C18 O8 -13.6(14) . . . . ?
C17 Cu C18 O8 -176.6(14) . . . . ?
C26 Cu C18 O8 84.9(17) . . . . ?
Au2 Cu C18 O8 -116.2(14) . . . . ?
Mo4 Cu C18 O8 25.7(16) . . . . ?
Mo3 Cu C18 O8 175.1(17) . . . . ?
Au1 Cu C18 O8 -69.5(17) . . . . ?
C25 Cu C18 Mo3 171.3(5) . . . . ?
C17 Cu C18 Mo3 8.3(5) . . . . ?
C26 Cu C18 Mo3 -90.2(10) . . . . ?
Au2 Cu C18 Mo3 68.7(3) . . . . ?
Mo4 Cu C18 Mo3 -149.4(2) . . . . ?
Au1 Cu C18 Mo3 115.4(8) . . . . ?
C25 Cu C18 Au -114(100) . . . . ?
C17 Cu C18 Au 76(100) . . . . ?
C26 Cu C18 Au -54(100) . . . . ?
Au2 Cu C18 Au 115(100) . . . . ?
Mo4 Cu C18 Au -89(100) . . . . ?
Mo3 Cu C18 Au 71(100) . . . . ?
Au1 Cu C18 Au 132(100) . . . . ?
C25 Au C18 O8 -13.6(14) . . . . ?
C17 Au C18 O8 -176.6(14) . . . . ?
C26 Au C18 O8 84.9(17) . . . . ?
Au2 Au C18 O8 -116.2(14) . . . . ?
Mo4 Au C18 O8 25.7(16) . . . . ?
Mo3 Au C18 O8 175.1(17) . . . . ?
Au1 Au C18 O8 -69.5(17) . . . . ?
C25 Au C18 Mo3 171.3(5) . . . . ?
C17 Au C18 Mo3 8.3(5) . . . . ?
C26 Au C18 Mo3 -90.2(10) . . . . ?
Au2 Au C18 Mo3 68.7(3) . . . . ?
Mo4 Au C18 Mo3 -149.4(2) . . . . ?
Au1 Au C18 Mo3 115.4(8) . . . . ?
C25 Au C18 Cu -114(100) . . . . ?
C17 Au C18 Cu 76(100) . . . . ?
C26 Au C18 Cu -54(100) . . . . ?
Au2 Au C18 Cu 115(100) . . . . ?
Mo4 Au C18 Cu -89(100) . . . . ?
Mo3 Au C18 Cu 71(100) . . . . ?
Au1 Au C18 Cu 132(100) . . . . ?
C7 C6 C5 C4 0(2) . . . . ?
Mo1 C6 C5 C4 63.6(13) . . . . ?
C7 C6 C5 Mo1 -64.0(12) . . . . ?
C8 C4 C5 C6 -1(2) . . . . ?
Mo1 C4 C5 C6 -64.5(14) . . . . ?
C8 C4 C5 Mo1 63.8(12) . . . . ?
C3 Mo1 C5 C6 67.4(18) . . . . ?
C2 Mo1 C5 C6 -55.0(13) . . . . ?
C1 Mo1 C5 C6 178.3(12) . . . . ?
C8 Mo1 C5 C6 81.9(13) . . . . ?
C4 Mo1 C5 C6 119.0(18) . . . . ?
C7 Mo1 C5 C6 39.7(12) . . . . ?
Au3 Mo1 C5 C6 -120.7(11) . . . . ?
Cu3 Mo1 C5 C6 -120.7(11) . . . . ?
Au1 Mo1 C5 C6 -114.1(12) . . . . ?
C3 Mo1 C5 C4 -51.6(18) . . . . ?
C2 Mo1 C5 C4 -173.9(12) . . . . ?
C1 Mo1 C5 C4 59.3(13) . . . . ?
C8 Mo1 C5 C4 -37.0(12) . . . . ?
C7 Mo1 C5 C4 -79.3(13) . . . . ?
C6 Mo1 C5 C4 -119.0(18) . . . . ?
Au3 Mo1 C5 C4 120.3(12) . . . . ?
Cu3 Mo1 C5 C4 120.3(12) . . . . ?
Au1 Mo1 C5 C4 126.9(12) . . . . ?
C34 C35 C36 C37 3(4) . . . . ?
C35 C36 C37 C38 -1(4) . . . . ?
C36 C37 C38 C33 -1(4) . . . . ?
C37 C38 C33 C34 1(4) . . . . ?
C37 C38 C33 C39 180(2) . . . . ?
C39 C33 C34 C35 -178(3) . . . . ?
C38 C33 C34 C35 2(4) . . . . ?
C36 C35 C34 C33 -3(4) . . . . ?
